data_7710147
loop_
_publ_author_name
'Liu, Jingjing'
'Shang, Jianxuan'
'Wei, Jing'
'Gao, Fangfang'
'Hou, Lei'
'Zeng, FanLong'
'Li, Anyang'
'Wang, Wenyuan'

_publ_section_title
;
 An \a-diiminato germylene family: syntheses, structures, and reactivity
 towards C-C coupled digermylene and digermylene oxide
;
_journal_name_full 'Dalton Transactions'
_journal_paper_doi 10.1039/D2DT00981A
_journal_year 2022
_chemical_formula_sum 'C120 H164 Ge4 N8 O2'
_chemical_formula_weight 2040.94
_space_group_crystal_system orthorhombic
_space_group_IT_number 19
_space_group_name_Hall 'P 2ac 2ab'
_space_group_name_H-M_alt 'P 21 21 21'
_atom_sites_solution_hydrogens mixed
_audit_creation_method SHELXL-2014/7
_audit_update_record
;
2022-02-10 deposited with the CCDC.	2022-05-02 downloaded from the CCDC.
;
_cell_angle_alpha 90
_cell_angle_beta 90
_cell_angle_gamma 90
_cell_formula_units_Z 4
_cell_length_a 13.4853(5)
_cell_length_b 24.7376(13)
_cell_length_c 34.1042(18)
_cell_measurement_reflns_used 9021
_cell_measurement_temperature 150(2)
_cell_measurement_theta_max 54.84
_cell_measurement_theta_min 3.64
_cell_volume 11377.0(9)
_computing_structure_refinement 'SHELXL-2014/7 (Sheldrick, 2014)'
_diffrn_ambient_temperature 150(2)
_diffrn_measured_fraction_theta_full 1.000
_diffrn_measured_fraction_theta_max 0.998
_diffrn_measurement_device_type 'Bruker D8 VENTURE PHOTON II'
_diffrn_radiation_type GaK\a
_diffrn_radiation_wavelength 1.34138
_diffrn_reflns_av_R_equivalents 0.0814
_diffrn_reflns_av_unetI/netI 0.0511
_diffrn_reflns_Laue_measured_fraction_full 1.000
_diffrn_reflns_Laue_measured_fraction_max 0.998
_diffrn_reflns_limit_h_max 14
_diffrn_reflns_limit_h_min -16
_diffrn_reflns_limit_k_max 30
_diffrn_reflns_limit_k_min -30
_diffrn_reflns_limit_l_max 40
_diffrn_reflns_limit_l_min -41
_diffrn_reflns_number 142714
_diffrn_reflns_point_group_measured_fraction_full 0.999
_diffrn_reflns_point_group_measured_fraction_max 0.997
_diffrn_reflns_theta_full 53.594
_diffrn_reflns_theta_max 54.911
_diffrn_reflns_theta_min 1.919
_exptl_absorpt_coefficient_mu 1.089
_exptl_absorpt_correction_type none
_exptl_absorpt_process_details sadabs
_exptl_crystal_colour 'clear orangish orange'
_exptl_crystal_density_diffrn 1.192
_exptl_crystal_description block
_exptl_crystal_F_000 4336
_exptl_crystal_size_max 0.150
_exptl_crystal_size_mid 0.130
_exptl_crystal_size_min 0.100
_refine_diff_density_max 0.307
_refine_diff_density_min -0.508
_refine_diff_density_rms 0.048
_refine_ls_abs_structure_details
;
 Flack x determined using 7976 quotients [(I+)-(I-)]/[(I+)+(I-)]
 (Parsons, Flack and Wagner, Acta Cryst. B69 (2013) 249-259).
;
_refine_ls_abs_structure_Flack 0.036(10)
_refine_ls_extinction_method none
_refine_ls_goodness_of_fit_ref 1.009
_refine_ls_hydrogen_treatment constr
_refine_ls_matrix_type full
_refine_ls_number_parameters 1270
_refine_ls_number_reflns 21579
_refine_ls_number_restraints 16
_refine_ls_restrained_S_all 1.011
_refine_ls_R_factor_all 0.0441
_refine_ls_R_factor_gt 0.0365
_refine_ls_shift/su_max 0.002
_refine_ls_shift/su_mean 0.000
_refine_ls_structure_factor_coef Fsqd
_refine_ls_weighting_details 'w=1/[\s^2^(Fo^2^)+(0.0468P)^2^+3.3558P] where P=(Fo^2^+2Fc^2^)/3'
_refine_ls_weighting_scheme calc
_refine_ls_wR_factor_gt 0.0909
_refine_ls_wR_factor_ref 0.0950
_reflns_Friedel_coverage 0.839
_reflns_Friedel_fraction_full 0.999
_reflns_Friedel_fraction_max 0.996
_reflns_number_gt 19183
_reflns_number_total 21579
_reflns_threshold_expression 'I > 2\s(I)'
_cod_data_source_file d2dt00981a5.cif
_cod_data_source_block compound7
_cod_database_code 7710147
_shelx_shelxl_version_number 2014/7
_shelx_space_group_comment
;
The symmetry employed for this shelxl refinement is uniquely defined
by the following loop, which should always be used as a source of
symmetry information in preference to the above space-group names.
They are only intended as comments.
;
_shelx_estimated_absorpt_t_min 0.854
_shelx_estimated_absorpt_t_max 0.899

loop_
_space_group_symop_operation_xyz
'x, y, z'
'-x+1/2, -y, z+1/2'
'-x, y+1/2, -z+1/2'
'x+1/2, -y+1/2, -z'

loop_
_atom_site_label
_atom_site_type_symbol
_atom_site_fract_x
_atom_site_fract_y
_atom_site_fract_z
_atom_site_U_iso_or_equiv
_atom_site_adp_type
_atom_site_occupancy
_atom_site_site_symmetry_order
_atom_site_calc_flag
_atom_site_refinement_flags_posn
_atom_site_refinement_flags_adp
_atom_site_refinement_flags_occupancy
_atom_site_disorder_assembly
_atom_site_disorder_group
Ge1 Ge 0.02648(3) 0.56647(2) 0.63339(2) 0.02569(10) Uani 1 1 d . . . . .
Ge2 Ge 0.13929(3) 0.67769(2) 0.63963(2) 0.03025(11) Uani 1 1 d . . . . .
Ge3 Ge 0.52449(4) 0.65907(2) 0.90171(2) 0.03276(12) Uani 1 1 d . . . . .
Ge4 Ge 0.38646(4) 0.56597(2) 0.87154(2) 0.03648(13) Uani 1 1 d . . . . .
O1 O 0.0730(2) 0.62792(9) 0.61098(8) 0.0326(6) Uani 1 1 d . . . . .
O2 O 0.4718(2) 0.62071(12) 0.86135(9) 0.0431(7) Uani 1 1 d . . . . .
N1 N 0.1210(2) 0.51216(11) 0.61034(10) 0.0271(7) Uani 1 1 d . . . . .
N5 N 0.5973(2) 0.71309(11) 0.86612(10) 0.0290(7) Uani 1 1 d . . . . .
N3 N 0.0383(2) 0.73945(12) 0.63993(10) 0.0299(7) Uani 1 1 d . . . . .
N2 N -0.0490(2) 0.54283(11) 0.58433(10) 0.0257(7) Uani 1 1 d . . . . .
N4 N 0.1829(2) 0.72142(11) 0.59232(10) 0.0258(7) Uani 1 1 d . . . . .
C49 C 0.2767(3) 0.71178(14) 0.57289(12) 0.0271(8) Uani 1 1 d . . . . .
N6 N 0.6628(2) 0.62892(12) 0.90201(10) 0.0297(7) Uani 1 1 d . . . . .
N7 N 0.2580(3) 0.60062(13) 0.85366(10) 0.0336(8) Uani 1 1 d . . . . .
C1 C 0.0942(3) 0.48967(14) 0.57597(12) 0.0294(9) Uani 1 1 d . . . . .
C37 C -0.0167(3) 0.75397(14) 0.67439(12) 0.0316(9) Uani 1 1 d . . . . .
N8 N 0.3789(3) 0.53992(13) 0.81500(11) 0.0369(8) Uani 1 1 d . . . . .
C19 C -0.1504(3) 0.55828(14) 0.57733(12) 0.0279(8) Uani 1 1 d . . . . .
C2 C -0.0026(3) 0.50775(13) 0.56139(12) 0.0273(8) Uani 1 1 d . . . . .
C61 C 0.6901(3) 0.70173(14) 0.85833(12) 0.0277(8) Uani 1 1 d . . . . .
C32 C 0.1301(3) 0.76533(13) 0.58427(11) 0.0245(8) Uani 1 1 d . . . . .
C31 C 0.0489(3) 0.77613(14) 0.61135(12) 0.0273(8) Uani 1 1 d . . . . .
C24 C -0.1713(3) 0.60262(15) 0.55292(13) 0.0301(9) Uani 1 1 d . . . . .
C50 C 0.3638(3) 0.73078(15) 0.59091(12) 0.0330(9) Uani 1 1 d . . . . .
C38 C -0.1126(3) 0.73327(15) 0.68009(13) 0.0351(9) Uani 1 1 d . . . . .
C55 C 0.1865(3) 0.66375(15) 0.51642(13) 0.0328(9) Uani 1 1 d . . . . .
H55 H 0.1280 0.6756 0.5323 0.039 Uiso 1 1 calc R U . . .
C54 C 0.2799(3) 0.68275(15) 0.53758(12) 0.0291(8) Uani 1 1 d . . . . .
C20 C -0.2264(3) 0.52956(15) 0.59645(13) 0.0316(9) Uani 1 1 d . . . . .
C67 C 0.5493(3) 0.76189(14) 0.85358(13) 0.0313(9) Uani 1 1 d . . . . .
C23 C -0.2713(3) 0.61733(16) 0.54827(14) 0.0375(10) Uani 1 1 d . . . . .
H23 H -0.2876 0.6472 0.5320 0.045 Uiso 1 1 calc R U . . .
C7 C 0.1947(3) 0.48605(13) 0.63426(12) 0.0286(8) Uani 1 1 d . . . . .
C25 C -0.0906(3) 0.63332(15) 0.53095(13) 0.0308(9) Uani 1 1 d . . . . .
H25 H -0.0250 0.6196 0.5403 0.037 Uiso 1 1 calc R U . . .
C62 C 0.7298(3) 0.65403(15) 0.87833(12) 0.0304(9) Uani 1 1 d . . . . .
C33 C 0.1494(3) 0.80253(15) 0.55250(13) 0.0336(9) Uani 1 1 d . . . . .
H33A H 0.1221 0.7866 0.5282 0.040 Uiso 1 1 calc R U . . .
H33B H 0.2222 0.8051 0.5491 0.040 Uiso 1 1 calc R U . . .
C88 C 0.6741(3) 0.51297(16) 0.88710(14) 0.0414(11) Uani 1 1 d . . . . .
H88 H 0.6392 0.5418 0.8718 0.050 Uiso 1 1 calc R U . . .
C42 C 0.0275(3) 0.78898(15) 0.70211(12) 0.0352(9) Uani 1 1 d . . . . .
C12 C 0.2939(3) 0.50276(15) 0.63292(13) 0.0332(9) Uani 1 1 d . . . . .
C28 C -0.2042(3) 0.48188(16) 0.62352(14) 0.0372(10) Uani 1 1 d . . . . .
H28 H -0.1308 0.4801 0.6273 0.045 Uiso 1 1 calc R U . . .
C21 C -0.3241(3) 0.54574(16) 0.59036(15) 0.0393(10) Uani 1 1 d . . . . .
H21 H -0.3763 0.5263 0.6027 0.047 Uiso 1 1 calc R U . . .
C56 C 0.1825(4) 0.60257(17) 0.51283(15) 0.0440(11) Uani 1 1 d . . . . .
H56A H 0.2414 0.5897 0.4988 0.066 Uiso 1 1 calc R U . . .
H56B H 0.1228 0.5921 0.4983 0.066 Uiso 1 1 calc R U . . .
H56C H 0.1807 0.5864 0.5391 0.066 Uiso 1 1 calc R U . . .
C68 C 0.5016(3) 0.76401(15) 0.81704(13) 0.0337(9) Uani 1 1 d . . . . .
C97 C 0.1871(3) 0.61963(19) 0.88129(13) 0.0387(10) Uani 1 1 d . . . . .
C39 C -0.1639(4) 0.74904(18) 0.71392(15) 0.0466(12) Uani 1 1 d . . . . .
H39 H -0.2291 0.7358 0.7182 0.056 Uiso 1 1 calc R U . . .
C58 C 0.3608(3) 0.76321(17) 0.62902(14) 0.0422(10) Uani 1 1 d . . . . .
H58 H 0.2942 0.7571 0.6411 0.051 Uiso 1 1 calc R U . . .
C73 C 0.5087(3) 0.71877(17) 0.78720(13) 0.0371(10) Uani 1 1 d . . . . .
H73 H 0.5451 0.6880 0.7996 0.045 Uiso 1 1 calc R U . . .
C6 C 0.1439(3) 0.44848(16) 0.55586(14) 0.0420(10) Uani 1 1 d . . . . .
H6 H 0.2024 0.4336 0.5670 0.050 Uiso 1 1 calc R U . . .
C118 C 0.5547(4) 0.56936(18) 0.76884(14) 0.0451(11) Uani 1 1 d . . . . .
H118 H 0.5067 0.5935 0.7828 0.054 Uiso 1 1 calc R U . . .
C8 C 0.1647(3) 0.44484(15) 0.65987(14) 0.0380(10) Uani 1 1 d . . . . .
C9 C 0.2366(4) 0.42067(16) 0.68383(14) 0.0456(12) Uani 1 1 d . . . . .
H9 H 0.2173 0.3928 0.7014 0.055 Uiso 1 1 calc R U . . .
C53 C 0.3724(3) 0.67303(18) 0.52128(14) 0.0414(10) Uani 1 1 d . . . . .
H53 H 0.3767 0.6525 0.4978 0.050 Uiso 1 1 calc R U . . .
C102 C 0.1786(3) 0.6756(2) 0.88921(14) 0.0444(11) Uani 1 1 d . . . . .
C80 C 0.7123(3) 0.53833(16) 0.92439(13) 0.0355(10) Uani 1 1 d . . . . .
C11 C 0.3626(4) 0.47672(17) 0.65742(14) 0.0418(10) Uani 1 1 d . . . . .
H11 H 0.4303 0.4873 0.6566 0.050 Uiso 1 1 calc R U . . .
C109 C 0.4427(4) 0.49780(15) 0.79986(14) 0.0430(11) Uani 1 1 d . . . . .
C10 C 0.3336(4) 0.43621(18) 0.68255(14) 0.0441(11) Uani 1 1 d . . . . .
H10 H 0.3811 0.4191 0.6990 0.053 Uiso 1 1 calc R U . . .
C16 C 0.3287(3) 0.54699(18) 0.60569(14) 0.0404(11) Uani 1 1 d . . . . .
H16 H 0.2681 0.5654 0.5953 0.048 Uiso 1 1 calc R U . . .
C51 C 0.4543(3) 0.72113(18) 0.57283(14) 0.0401(10) Uani 1 1 d . . . . .
H51 H 0.5135 0.7345 0.5844 0.048 Uiso 1 1 calc R U . . .
C110 C 0.5297(4) 0.51138(17) 0.77932(14) 0.0443(11) Uani 1 1 d . . . . .
C65 C 0.8660(3) 0.7257(2) 0.84043(18) 0.0551(14) Uani 1 1 d . . . . .
H65A H 0.9033 0.7409 0.8180 0.066 Uiso 1 1 calc R U . . .
H65B H 0.8856 0.7460 0.8642 0.066 Uiso 1 1 calc R U . . .
C79 C 0.7031(3) 0.59406(16) 0.93164(13) 0.0327(9) Uani 1 1 d . . . . .
C29 C -0.2515(5) 0.4880(2) 0.66353(16) 0.0571(14) Uani 1 1 d . . . . .
H29A H -0.3237 0.4904 0.6606 0.086 Uiso 1 1 calc R U . . .
H29B H -0.2266 0.5209 0.6761 0.086 Uiso 1 1 calc R U . . .
H29C H -0.2349 0.4566 0.6797 0.086 Uiso 1 1 calc R U . . .
C22 C -0.3464(3) 0.58924(17) 0.56686(15) 0.0425(11) Uani 1 1 d . . . . .
H22 H -0.4135 0.6000 0.5634 0.051 Uiso 1 1 calc R U . . .
C27 C -0.0939(4) 0.69389(16) 0.53878(15) 0.0415(11) Uani 1 1 d . . . . .
H27A H -0.1577 0.7085 0.5299 0.062 Uiso 1 1 calc R U . . .
H27B H -0.0399 0.7117 0.5245 0.062 Uiso 1 1 calc R U . . .
H27C H -0.0864 0.7005 0.5670 0.062 Uiso 1 1 calc R U . . .
C72 C 0.5488(3) 0.80655(15) 0.87895(14) 0.0375(10) Uani 1 1 d . . . . .
C46 C -0.1637(3) 0.69746(17) 0.65019(15) 0.0434(11) Uani 1 1 d . . . . .
H46 H -0.1124 0.6848 0.6311 0.052 Uiso 1 1 calc R U . . .
C84 C 0.7359(3) 0.61730(18) 0.96712(14) 0.0411(10) Uani 1 1 d . . . . .
C81 C 0.7598(4) 0.50711(19) 0.95270(15) 0.0449(11) Uani 1 1 d . . . . .
H81 H 0.7675 0.4694 0.9484 0.054 Uiso 1 1 calc R U . . .
C92 C 0.3021(3) 0.55763(16) 0.79414(13) 0.0372(10) Uani 1 1 d . . . . .
C52 C 0.4591(3) 0.6924(2) 0.53831(15) 0.0455(11) Uani 1 1 d . . . . .
H52 H 0.5214 0.6858 0.5262 0.055 Uiso 1 1 calc R U . . .
C69 C 0.4503(3) 0.81143(18) 0.80732(16) 0.0473(12) Uani 1 1 d . . . . .
H69 H 0.4161 0.8133 0.7830 0.057 Uiso 1 1 calc R U . . .
C43 C 0.1312(4) 0.81179(16) 0.69680(14) 0.0412(10) Uani 1 1 d . . . . .
H43 H 0.1540 0.8016 0.6699 0.049 Uiso 1 1 calc R U . . .
C91 C 0.2326(3) 0.59181(16) 0.81564(13) 0.0344(9) Uani 1 1 d . . . . .
C40 C -0.1219(4) 0.78309(19) 0.74088(15) 0.0499(12) Uani 1 1 d . . . . .
H40 H -0.1584 0.7934 0.7635 0.060 Uiso 1 1 calc R U . . .
C41 C -0.0268(4) 0.80256(17) 0.73540(14) 0.0457(11) Uani 1 1 d . . . . .
H41 H 0.0019 0.8255 0.7546 0.055 Uiso 1 1 calc R U . . .
C64 C 0.8936(3) 0.6676(2) 0.84545(17) 0.0522(13) Uani 1 1 d . . . . .
H64A H 0.8887 0.6490 0.8198 0.063 Uiso 1 1 calc R U . . .
H64B H 0.9634 0.6652 0.8544 0.063 Uiso 1 1 calc R U . . .
C36 C -0.0067(3) 0.82473(17) 0.60726(14) 0.0420(10) Uani 1 1 d D . . . .
H36A H -0.0614 0.8316 0.6246 0.050 Uiso 1 1 d R U . A .
C111 C 0.5917(5) 0.4695(2) 0.76665(17) 0.0586(15) Uani 1 1 d . . . . .
H111 H 0.6509 0.4777 0.7528 0.070 Uiso 1 1 calc R U . . .
C48 C -0.2414(4) 0.7300(2) 0.62738(19) 0.0630(16) Uani 1 1 d . . . . .
H48A H -0.2680 0.7078 0.6060 0.095 Uiso 1 1 calc R U . . .
H48B H -0.2106 0.7625 0.6165 0.095 Uiso 1 1 calc R U . . .
H48C H -0.2954 0.7404 0.6451 0.095 Uiso 1 1 calc R U . . .
C103 C 0.2427(3) 0.71663(18) 0.86937(16) 0.0475(12) Uani 1 1 d . . . . .
H103 H 0.2954 0.6968 0.8546 0.057 Uiso 1 1 calc R U . . .
C26 C -0.0975(4) 0.62213(19) 0.48698(14) 0.0454(11) Uani 1 1 d . . . . .
H26A H -0.0887 0.5834 0.4822 0.068 Uiso 1 1 calc R U . . .
H26B H -0.0456 0.6424 0.4732 0.068 Uiso 1 1 calc R U . . .
H26C H -0.1627 0.6335 0.4773 0.068 Uiso 1 1 calc R U . . .
C114 C 0.4175(4) 0.44337(17) 0.80757(16) 0.0533(13) Uani 1 1 d . . . . .
C57 C 0.1784(4) 0.69012(18) 0.47596(14) 0.0446(11) Uani 1 1 d . . . . .
H57A H 0.1782 0.7295 0.4789 0.067 Uiso 1 1 calc R U . . .
H57B H 0.1168 0.6785 0.4633 0.067 Uiso 1 1 calc R U . . .
H57C H 0.2351 0.6792 0.4598 0.067 Uiso 1 1 calc R U . . .
C66 C 0.7562(3) 0.73336(18) 0.83340(17) 0.0476(12) Uani 1 1 d . . . . .
H66A H 0.7404 0.7721 0.8371 0.057 Uiso 1 1 calc R U . . .
H66B H 0.7419 0.7242 0.8057 0.057 Uiso 1 1 calc R U . . .
C90 C 0.7580(5) 0.4910(2) 0.86151(18) 0.0637(15) Uani 1 1 d . . . . .
H90A H 0.8020 0.5207 0.8539 0.096 Uiso 1 1 calc R U . . .
H90B H 0.7300 0.4743 0.8379 0.096 Uiso 1 1 calc R U . . .
H90C H 0.7956 0.4640 0.8763 0.096 Uiso 1 1 calc R U . . .
C82 C 0.7958(4) 0.5294(2) 0.98677(16) 0.0525(13) Uani 1 1 d . . . . .
H82 H 0.8299 0.5074 1.0052 0.063 Uiso 1 1 calc R U . . .
C85 C 0.7161(4) 0.6766(2) 0.97646(16) 0.0523(12) Uani 1 1 d . . . . .
H85 H 0.6886 0.6936 0.9522 0.063 Uiso 1 1 calc R U . . .
C13 C 0.0576(4) 0.42590(18) 0.66265(17) 0.0516(13) Uani 1 1 d . . . . .
H13 H 0.0187 0.4467 0.6428 0.062 Uiso 1 1 calc R U . . .
C75 C 0.5695(4) 0.7384(2) 0.75207(15) 0.0558(13) Uani 1 1 d . . . . .
H75A H 0.5335 0.7674 0.7386 0.084 Uiso 1 1 calc R U . . .
H75B H 0.5803 0.7083 0.7339 0.084 Uiso 1 1 calc R U . . .
H75C H 0.6337 0.7521 0.7612 0.084 Uiso 1 1 calc R U . . .
C93 C 0.2792(4) 0.5429(2) 0.75478(16) 0.0587(14) Uani 1 1 d . . . . .
H93A H 0.2606 0.5042 0.7549 0.070 Uiso 1 1 calc R U . . .
H93B H 0.3411 0.5461 0.7393 0.070 Uiso 1 1 calc R U . . .
C18 C 0.3907(3) 0.58994(18) 0.62612(16) 0.0478(12) Uani 1 1 d . . . . .
H18A H 0.3545 0.6037 0.6490 0.072 Uiso 1 1 calc R U . . .
H18B H 0.4038 0.6197 0.6079 0.072 Uiso 1 1 calc R U . . .
H18C H 0.4537 0.5741 0.6347 0.072 Uiso 1 1 calc R U . . .
C34 C 0.1099(5) 0.85782(17) 0.55628(17) 0.0586(15) Uani 1 1 d D . . . .
H34C H 0.1085 0.8750 0.5301 0.070 Uiso 0.79(2) 1 d R U P A 2
H34D H 0.1552 0.8792 0.5731 0.070 Uiso 0.79(2) 1 d R U P A 2
H34A H 0.1674 0.8827 0.5562 0.070 Uiso 0.21(2) 1 d R U P A 1
H34B H 0.0714 0.8656 0.5322 0.070 Uiso 0.21(2) 1 d R U P A 1
C74 C 0.4071(3) 0.69810(18) 0.77405(15) 0.0443(11) Uani 1 1 d . . . . .
H74A H 0.3738 0.6805 0.7962 0.066 Uiso 1 1 calc R U . . .
H74B H 0.4155 0.6720 0.7527 0.066 Uiso 1 1 calc R U . . .
H74C H 0.3668 0.7285 0.7649 0.066 Uiso 1 1 calc R U . . .
C119 C 0.5425(4) 0.5786(2) 0.72468(15) 0.0588(14) Uani 1 1 d . . . . .
H11A H 0.5898 0.5558 0.7104 0.088 Uiso 1 1 calc R U . . .
H11B H 0.5552 0.6166 0.7186 0.088 Uiso 1 1 calc R U . . .
H11C H 0.4748 0.5691 0.7168 0.088 Uiso 1 1 calc R U . . .
C17 C 0.3850(4) 0.5243(2) 0.57059(15) 0.0525(12) Uani 1 1 d . . . . .
H17A H 0.4428 0.5040 0.5798 0.079 Uiso 1 1 calc R U . . .
H17B H 0.4071 0.5542 0.5538 0.079 Uiso 1 1 calc R U . . .
H17C H 0.3413 0.5003 0.5556 0.079 Uiso 1 1 calc R U . . .
C63 C 0.8291(4) 0.64017(19) 0.87406(17) 0.0536(14) Uani 1 1 d . . . . .
H63 H 0.8561 0.6123 0.8900 0.064 Uiso 1 1 calc R U . . .
C60 C 0.3704(5) 0.82346(19) 0.62159(17) 0.0653(16) Uani 1 1 d . . . . .
H60A H 0.3668 0.8429 0.6466 0.098 Uiso 1 1 calc R U . . .
H60B H 0.3164 0.8354 0.6044 0.098 Uiso 1 1 calc R U . . .
H60C H 0.4342 0.8309 0.6090 0.098 Uiso 1 1 calc R U . . .
C76 C 0.6037(4) 0.80547(17) 0.91786(14) 0.0447(11) Uani 1 1 d D . . . .
H76 H 0.6068 0.7673 0.9275 0.054 Uiso 0.54(3) 1 d R U P B 1
H76A H 0.6396 0.7701 0.9183 0.054 Uiso 0.46(3) 1 d R U P B 2
C71 C 0.4970(3) 0.85262(16) 0.86763(17) 0.0482(12) Uani 1 1 d . . . . .
H71 H 0.4952 0.8829 0.8847 0.058 Uiso 1 1 calc R U . . .
C96 C 0.1445(4) 0.6095(2) 0.79704(15) 0.0534(13) Uani 1 1 d . . . . .
H96 H 0.0967 0.6292 0.8117 0.064 Uiso 1 1 calc R U . . .
C83 C 0.7826(4) 0.5836(2) 0.99416(15) 0.0526(13) Uani 1 1 d . . . . .
H83 H 0.8057 0.5983 1.0182 0.063 Uiso 1 1 calc R U . . .
C120 C 0.6590(4) 0.5851(2) 0.78167(17) 0.0579(14) Uani 1 1 d . . . . .
H12A H 0.6641 0.5822 0.8103 0.087 Uiso 1 1 calc R U . . .
H12B H 0.6727 0.6223 0.7736 0.087 Uiso 1 1 calc R U . . .
H12C H 0.7072 0.5607 0.7694 0.087 Uiso 1 1 calc R U . . .
C47 C -0.2111(4) 0.6475(2) 0.6687(2) 0.0646(17) Uani 1 1 d . . . . .
H47A H -0.2648 0.6587 0.6863 0.097 Uiso 1 1 calc R U . . .
H47B H -0.1610 0.6275 0.6837 0.097 Uiso 1 1 calc R U . . .
H47C H -0.2380 0.6242 0.6480 0.097 Uiso 1 1 calc R U . . .
C98 C 0.1276(4) 0.5814(2) 0.90109(17) 0.0576(14) Uani 1 1 d . . . . .
C45 C 0.1317(5) 0.8738(2) 0.6992(2) 0.0729(18) Uani 1 1 d . . . . .
H45A H 0.1209 0.8851 0.7264 0.109 Uiso 1 1 calc R U . . .
H45B H 0.0787 0.8884 0.6826 0.109 Uiso 1 1 calc R U . . .
H45C H 0.1959 0.8875 0.6901 0.109 Uiso 1 1 calc R U . . .
C113 C 0.4822(6) 0.40314(19) 0.7941(2) 0.0698(19) Uani 1 1 d . . . . .
H113 H 0.4668 0.3662 0.7988 0.084 Uiso 1 1 calc R U . . .
C44 C 0.2038(4) 0.7877(2) 0.72576(18) 0.0626(15) Uani 1 1 d . . . . .
H44A H 0.2703 0.8020 0.7206 0.094 Uiso 1 1 calc R U . . .
H44B H 0.2044 0.7483 0.7230 0.094 Uiso 1 1 calc R U . . .
H44C H 0.1837 0.7973 0.7525 0.094 Uiso 1 1 calc R U . . .
C3 C -0.0436(4) 0.4832(2) 0.52616(15) 0.0488(12) Uani 1 1 d . . . . .
H3A H -0.0799 0.5115 0.5114 0.059 Uiso 1 1 calc R U . . .
H3B H -0.0927 0.4556 0.5343 0.059 Uiso 1 1 calc R U . . .
C89 C 0.5990(4) 0.46827(18) 0.89562(18) 0.0597(15) Uani 1 1 d . . . . .
H89A H 0.6328 0.4376 0.9079 0.090 Uiso 1 1 calc R U . . .
H89B H 0.5682 0.4565 0.8710 0.090 Uiso 1 1 calc R U . . .
H89C H 0.5477 0.4821 0.9134 0.090 Uiso 1 1 calc R U . . .
C70 C 0.4482(4) 0.85535(17) 0.83214(18) 0.0527(14) Uani 1 1 d . . . . .
H70 H 0.4134 0.8872 0.8249 0.063 Uiso 1 1 calc R U . . .
C30 C -0.2377(5) 0.42798(18) 0.60484(17) 0.0678(17) Uani 1 1 d . . . . .
H30A H -0.2180 0.3979 0.6218 0.102 Uiso 1 1 calc R U . . .
H30B H -0.2064 0.4239 0.5791 0.102 Uiso 1 1 calc R U . . .
H30C H -0.3100 0.4280 0.6018 0.102 Uiso 1 1 calc R U . . .
C105 C 0.2932(4) 0.7547(2) 0.8975(2) 0.0644(16) Uani 1 1 d . . . . .
H10A H 0.2434 0.7775 0.9103 0.097 Uiso 1 1 calc R U . . .
H10B H 0.3401 0.7775 0.8831 0.097 Uiso 1 1 calc R U . . .
H10C H 0.3290 0.7338 0.9174 0.097 Uiso 1 1 calc R U . . .
C112 C 0.5674(6) 0.4162(2) 0.7742(2) 0.074(2) Uani 1 1 d . . . . .
H112 H 0.6104 0.3882 0.7656 0.089 Uiso 1 1 calc R U . . .
C101 C 0.1091(4) 0.6912(3) 0.91727(17) 0.0677(16) Uani 1 1 d . . . . .
H101 H 0.1007 0.7284 0.9231 0.081 Uiso 1 1 calc R U . . .
C99 C 0.0599(4) 0.5992(3) 0.9286(2) 0.0754(19) Uani 1 1 d . . . . .
H99 H 0.0189 0.5738 0.9418 0.090 Uiso 1 1 calc R U . . .
C4 C 0.0281(4) 0.4573(2) 0.49907(17) 0.0639(16) Uani 1 1 d . . . . .
H4A H -0.0086 0.4321 0.4818 0.077 Uiso 1 1 calc R U . . .
H4B H 0.0576 0.4857 0.4822 0.077 Uiso 1 1 calc R U . . .
C106 C 0.1345(5) 0.5218(2) 0.8931(2) 0.0765(19) Uani 1 1 d . . . . .
H106 H 0.1903 0.5163 0.8742 0.092 Uiso 1 1 calc R U . . .
C115 C 0.3242(5) 0.4274(2) 0.82931(19) 0.0694(18) Uani 1 1 d . . . . .
H115 H 0.2908 0.4618 0.8374 0.083 Uiso 1 1 calc R U . . .
C94 C 0.2027(5) 0.5717(3) 0.73370(18) 0.083(2) Uani 1 1 d . . . . .
H94A H 0.2354 0.5994 0.7172 0.100 Uiso 1 1 calc R U . . .
H94B H 0.1700 0.5458 0.7158 0.100 Uiso 1 1 calc R U . . .
C14 C 0.0466(5) 0.3661(2) 0.6527(2) 0.078(2) Uani 1 1 d . . . . .
H14A H 0.0659 0.3601 0.6253 0.117 Uiso 1 1 calc R U . . .
H14B H -0.0226 0.3551 0.6564 0.117 Uiso 1 1 calc R U . . .
H14C H 0.0894 0.3447 0.6700 0.117 Uiso 1 1 calc R U . . .
C15 C 0.0128(4) 0.4382(2) 0.7028(2) 0.0712(17) Uani 1 1 d . . . . .
H15A H 0.0533 0.4213 0.7233 0.107 Uiso 1 1 calc R U . . .
H15B H -0.0548 0.4237 0.7040 0.107 Uiso 1 1 calc R U . . .
H15C H 0.0111 0.4774 0.7068 0.107 Uiso 1 1 calc R U . . .
C104 C 0.1817(5) 0.7501(3) 0.8394(2) 0.0782(18) Uani 1 1 d . . . . .
H10D H 0.1488 0.7256 0.8210 0.117 Uiso 1 1 calc R U . . .
H10E H 0.2261 0.7743 0.8250 0.117 Uiso 1 1 calc R U . . .
H10F H 0.1317 0.7714 0.8534 0.117 Uiso 1 1 calc R U . . .
C77 C 0.7077(11) 0.8262(9) 0.9125(5) 0.066(4) Uani 0.54(3) 1 d D . P B 1
H77A H 0.7495 0.7974 0.9017 0.099 Uiso 0.54(3) 1 calc R U P B 1
H77B H 0.7343 0.8378 0.9379 0.099 Uiso 0.54(3) 1 calc R U P B 1
H77C H 0.7071 0.8570 0.8944 0.099 Uiso 0.54(3) 1 calc R U P B 1
C5 C 0.1081(5) 0.4275(3) 0.5180(2) 0.089(2) Uani 1 1 d . . . . .
H5A H 0.1650 0.4263 0.4997 0.106 Uiso 1 1 calc R U . . .
H5B H 0.0856 0.3899 0.5220 0.106 Uiso 1 1 calc R U . . .
C59 C 0.4381(5) 0.7441(2) 0.65871(17) 0.0699(17) Uani 1 1 d . . . . .
H59A H 0.5046 0.7488 0.6477 0.105 Uiso 1 1 calc R U . . .
H59B H 0.4270 0.7058 0.6647 0.105 Uiso 1 1 calc R U . . .
H59C H 0.4321 0.7654 0.6828 0.105 Uiso 1 1 calc R U . . .
C95 C 0.1263(6) 0.5982(4) 0.7562(2) 0.111(3) Uani 1 1 d . . . . .
H95A H 0.1111 0.6330 0.7431 0.133 Uiso 1 1 calc R U . . .
H95B H 0.0658 0.5757 0.7546 0.133 Uiso 1 1 calc R U . . .
C35 C 0.0099(9) 0.8598(4) 0.5737(3) 0.067(3) Uani 0.79(2) 1 d D U P A 2
H35A H -0.0037 0.8975 0.5818 0.081 Uiso 0.79(2) 1 calc R U P A 2
H35B H -0.0389 0.8503 0.5531 0.081 Uiso 0.79(2) 1 calc R U P A 2
C100 C 0.0515(4) 0.6528(4) 0.93698(18) 0.084(2) Uani 1 1 d . . . . .
H100 H 0.0059 0.6643 0.9565 0.101 Uiso 1 1 calc R U . . .
C117 C 0.3437(7) 0.3955(3) 0.8667(3) 0.108(3) Uani 1 1 d . . . . .
H11D H 0.3855 0.3641 0.8607 0.161 Uiso 1 1 calc R U . . .
H11E H 0.2806 0.3831 0.8777 0.161 Uiso 1 1 calc R U . . .
H11F H 0.3776 0.4186 0.8858 0.161 Uiso 1 1 calc R U . . .
C86 C 0.6376(6) 0.6820(3) 1.0084(2) 0.0815(19) Uani 1 1 d . . . . .
H86A H 0.5771 0.6631 1.0003 0.122 Uiso 1 1 calc R U . . .
H86B H 0.6228 0.7203 1.0127 0.122 Uiso 1 1 calc R U . . .
H86C H 0.6625 0.6660 1.0328 0.122 Uiso 1 1 calc R U . . .
C87 C 0.8089(5) 0.7074(3) 0.9873(3) 0.097(3) Uani 1 1 d . . . . .
H87A H 0.8351 0.6936 1.0122 0.145 Uiso 1 1 calc R U . . .
H87B H 0.7931 0.7459 0.9901 0.145 Uiso 1 1 calc R U . . .
H87C H 0.8588 0.7028 0.9667 0.145 Uiso 1 1 calc R U . . .
C116 C 0.2504(7) 0.3967(4) 0.8030(3) 0.121(3) Uani 1 1 d . . . . .
H11G H 0.2372 0.4179 0.7793 0.182 Uiso 1 1 calc R U . . .
H11H H 0.1882 0.3910 0.8173 0.182 Uiso 1 1 calc R U . . .
H11I H 0.2787 0.3616 0.7957 0.182 Uiso 1 1 calc R U . . .
C107 C 0.0396(6) 0.5010(3) 0.8732(3) 0.110(3) Uani 1 1 d . . . . .
H10G H -0.0180 0.5106 0.8893 0.164 Uiso 1 1 calc R U . . .
H10H H 0.0432 0.4617 0.8704 0.164 Uiso 1 1 calc R U . . .
H10I H 0.0331 0.5176 0.8472 0.164 Uiso 1 1 calc R U . . .
C108 C 0.1587(6) 0.4893(3) 0.9298(3) 0.127(4) Uani 1 1 d . . . . .
H10J H 0.2218 0.5018 0.9407 0.191 Uiso 1 1 calc R U . . .
H10K H 0.1638 0.4509 0.9230 0.191 Uiso 1 1 calc R U . . .
H10L H 0.1059 0.4943 0.9492 0.191 Uiso 1 1 calc R U . . .
C78 C 0.5498(13) 0.8414(11) 0.9494(4) 0.090(7) Uani 0.54(3) 1 d D . P B 1
H78A H 0.5574 0.8796 0.9425 0.134 Uiso 0.54(3) 1 calc R U P B 1
H78B H 0.5793 0.8348 0.9752 0.134 Uiso 0.54(3) 1 calc R U P B 1
H78C H 0.4792 0.8321 0.9501 0.134 Uiso 0.54(3) 1 calc R U P B 1
C35A C 0.052(2) 0.8723(7) 0.5899(8) 0.037(8) Uani 0.21(2) 1 d D U P A 1
H35C H 0.0044 0.9012 0.5823 0.045 Uiso 0.21(2) 1 calc R U P A 1
H35D H 0.0960 0.8872 0.6103 0.045 Uiso 0.21(2) 1 calc R U P A 1
C77A C 0.6846(14) 0.8485(8) 0.9200(7) 0.058(5) Uani 0.46(3) 1 d D . P B 2
H77D H 0.7275 0.8457 0.8969 0.087 Uiso 0.46(3) 1 calc R U P B 2
H77E H 0.7243 0.8430 0.9438 0.087 Uiso 0.46(3) 1 calc R U P B 2
H77F H 0.6541 0.8844 0.9208 0.087 Uiso 0.46(3) 1 calc R U P B 2
C78A C 0.5384(12) 0.8048(9) 0.9537(4) 0.065(5) Uani 0.46(3) 1 d D . P B 2
H78D H 0.4987 0.8380 0.9545 0.097 Uiso 0.46(3) 1 calc R U P B 2
H78E H 0.5798 0.8027 0.9773 0.097 Uiso 0.46(3) 1 calc R U P B 2
H78F H 0.4942 0.7734 0.9526 0.097 Uiso 0.46(3) 1 calc R U P B 2

loop_
_atom_site_aniso_label
_atom_site_aniso_U_11
_atom_site_aniso_U_22
_atom_site_aniso_U_33
_atom_site_aniso_U_23
_atom_site_aniso_U_13
_atom_site_aniso_U_12
Ge1 0.0284(2) 0.01883(18) 0.0298(2) 0.00178(17) 0.0013(2) -0.00182(17)
Ge2 0.0324(2) 0.01792(18) 0.0405(3) 0.00247(18) 0.0000(2) -0.00074(17)
Ge3 0.0299(2) 0.0295(2) 0.0389(3) 0.0003(2) 0.0024(2) -0.00529(19)
Ge4 0.0382(3) 0.0320(2) 0.0392(3) 0.0037(2) -0.0089(2) -0.0069(2)
O1 0.0479(17) 0.0150(11) 0.0348(16) -0.0004(10) 0.0012(13) -0.0057(11)
O2 0.0369(16) 0.0557(17) 0.0369(17) 0.0023(14) -0.0051(15) -0.0154(14)
N1 0.0280(17) 0.0208(13) 0.0326(18) 0.0019(13) -0.0036(14) 0.0049(12)
N5 0.0283(17) 0.0245(14) 0.0344(19) 0.0046(14) 0.0011(15) -0.0003(12)
N3 0.0288(17) 0.0278(15) 0.0330(18) -0.0017(14) 0.0076(15) 0.0008(13)
N2 0.0227(16) 0.0226(14) 0.0319(18) 0.0044(13) -0.0007(13) 0.0004(12)
N4 0.0269(16) 0.0189(13) 0.0316(19) 0.0039(13) 0.0054(14) 0.0013(12)
C49 0.0216(18) 0.0220(16) 0.038(2) 0.0059(16) 0.0026(17) 0.0012(14)
N6 0.0293(17) 0.0253(14) 0.0343(19) 0.0026(14) -0.0004(15) -0.0008(13)
N7 0.0310(18) 0.0325(16) 0.037(2) 0.0015(15) -0.0004(16) -0.0028(14)
C1 0.030(2) 0.0171(16) 0.041(2) 0.0011(16) 0.0003(18) -0.0003(14)
C37 0.038(2) 0.0225(17) 0.034(2) -0.0006(16) 0.0084(19) 0.0026(16)
N8 0.040(2) 0.0258(15) 0.045(2) -0.0024(15) -0.0076(17) 0.0017(15)
C19 0.0235(18) 0.0241(17) 0.036(2) -0.0025(15) -0.0012(16) 0.0001(14)
C2 0.025(2) 0.0202(16) 0.036(2) -0.0001(15) 0.0007(16) -0.0009(14)
C61 0.026(2) 0.0234(17) 0.034(2) -0.0007(16) -0.0017(17) -0.0028(14)
C32 0.0253(19) 0.0186(15) 0.030(2) -0.0036(14) -0.0017(16) -0.0035(14)
C31 0.029(2) 0.0213(16) 0.031(2) -0.0004(15) -0.0004(17) 0.0007(14)
C24 0.0236(19) 0.0260(17) 0.041(2) -0.0006(16) -0.0027(17) 0.0000(15)
C50 0.033(2) 0.0306(18) 0.035(2) 0.0088(16) -0.0016(19) -0.0049(16)
C38 0.035(2) 0.0279(18) 0.043(3) -0.0039(17) 0.012(2) 0.0021(16)
C55 0.032(2) 0.031(2) 0.035(2) -0.0033(17) 0.0014(18) 0.0008(16)
C54 0.0252(19) 0.0288(19) 0.033(2) 0.0025(16) 0.0030(17) 0.0044(15)
C20 0.028(2) 0.0283(18) 0.038(2) -0.0038(17) 0.0040(18) -0.0028(15)
C67 0.025(2) 0.0257(18) 0.043(3) 0.0061(17) 0.0052(18) 0.0010(14)
C23 0.029(2) 0.031(2) 0.053(3) 0.0042(19) -0.009(2) 0.0036(17)
C7 0.032(2) 0.0198(15) 0.034(2) 0.0010(16) -0.0027(18) 0.0087(14)
C25 0.024(2) 0.0275(18) 0.041(2) 0.0094(17) -0.0061(18) 0.0006(15)
C62 0.0282(19) 0.0277(17) 0.035(2) 0.0018(17) -0.0030(17) -0.0005(16)
C33 0.035(2) 0.0263(17) 0.039(2) 0.0095(16) -0.0024(19) -0.0040(16)
C88 0.047(3) 0.0261(19) 0.051(3) -0.0001(19) -0.011(2) 0.0079(18)
C42 0.045(2) 0.0255(18) 0.035(2) 0.0015(16) 0.005(2) 0.0037(18)
C12 0.034(2) 0.0296(18) 0.036(2) 0.0007(17) -0.0008(19) 0.0093(16)
C28 0.032(2) 0.033(2) 0.046(3) 0.0058(19) 0.008(2) -0.0031(17)
C21 0.026(2) 0.036(2) 0.057(3) -0.003(2) 0.006(2) -0.0062(17)
C56 0.046(3) 0.036(2) 0.049(3) -0.003(2) -0.004(2) -0.002(2)
C68 0.030(2) 0.0278(19) 0.044(3) 0.0053(17) 0.0030(18) 0.0041(15)
C97 0.025(2) 0.055(3) 0.036(3) 0.000(2) -0.0006(19) -0.0071(19)
C39 0.050(3) 0.038(2) 0.052(3) -0.004(2) 0.022(2) -0.002(2)
C58 0.039(2) 0.044(2) 0.043(3) -0.004(2) -0.006(2) -0.0137(19)
C73 0.036(2) 0.039(2) 0.036(2) 0.0034(18) -0.0021(19) 0.0090(18)
C6 0.039(2) 0.036(2) 0.052(3) -0.0109(19) -0.006(2) 0.0117(18)
C118 0.052(3) 0.041(2) 0.043(3) -0.008(2) 0.003(2) 0.014(2)
C8 0.040(2) 0.0246(19) 0.049(3) 0.0056(18) 0.000(2) 0.0058(16)
C9 0.066(3) 0.028(2) 0.043(3) 0.0131(19) -0.001(2) 0.012(2)
C53 0.038(2) 0.049(2) 0.037(2) 0.000(2) 0.009(2) 0.009(2)
C102 0.030(2) 0.063(3) 0.040(3) -0.013(2) 0.0047(19) -0.004(2)
C80 0.033(2) 0.033(2) 0.041(3) 0.0078(18) -0.0022(19) 0.0018(17)
C11 0.038(2) 0.040(2) 0.047(3) 0.003(2) -0.008(2) 0.0140(19)
C109 0.057(3) 0.0235(19) 0.048(3) -0.0087(18) -0.016(2) 0.0097(19)
C10 0.049(3) 0.042(2) 0.041(3) 0.001(2) -0.008(2) 0.023(2)
C16 0.025(2) 0.046(2) 0.050(3) 0.013(2) -0.005(2) 0.0051(18)
C51 0.026(2) 0.051(2) 0.044(3) 0.013(2) 0.0010(19) -0.0040(18)
C110 0.051(3) 0.037(2) 0.044(3) -0.0121(19) -0.012(2) 0.014(2)
C65 0.030(2) 0.057(3) 0.079(4) 0.021(3) 0.009(3) -0.002(2)
C79 0.030(2) 0.035(2) 0.033(2) 0.0068(17) -0.0018(18) 0.0016(16)
C29 0.078(4) 0.043(3) 0.050(3) 0.003(2) 0.014(3) -0.004(3)
C22 0.019(2) 0.044(2) 0.064(3) -0.001(2) -0.003(2) 0.0017(17)
C27 0.042(2) 0.029(2) 0.054(3) 0.0058(19) -0.002(2) -0.0073(18)
C72 0.034(2) 0.0246(17) 0.053(3) 0.0004(18) 0.009(2) -0.0057(16)
C46 0.035(2) 0.037(2) 0.058(3) -0.013(2) 0.017(2) -0.0035(18)
C84 0.037(2) 0.047(2) 0.039(3) 0.002(2) -0.004(2) 0.003(2)
C81 0.045(3) 0.041(2) 0.049(3) 0.016(2) -0.002(2) 0.003(2)
C92 0.041(2) 0.031(2) 0.040(2) -0.0024(18) -0.009(2) -0.0030(18)
C52 0.024(2) 0.059(3) 0.054(3) 0.013(2) 0.010(2) 0.0068(19)
C69 0.038(3) 0.040(2) 0.063(3) 0.012(2) -0.009(2) 0.0061(19)
C43 0.051(3) 0.033(2) 0.039(2) -0.0043(18) -0.004(2) -0.008(2)
C91 0.032(2) 0.033(2) 0.038(3) 0.0024(18) -0.0045(19) -0.0077(17)
C40 0.062(3) 0.046(2) 0.042(3) -0.006(2) 0.022(3) 0.006(2)
C41 0.066(3) 0.033(2) 0.038(3) -0.0081(18) 0.003(2) 0.001(2)
C64 0.031(2) 0.062(3) 0.063(3) 0.016(3) 0.009(2) 0.009(2)
C36 0.038(2) 0.039(2) 0.049(3) 0.005(2) 0.005(2) 0.0089(19)
C111 0.067(4) 0.052(3) 0.057(3) -0.021(2) -0.014(3) 0.023(3)
C48 0.047(3) 0.061(3) 0.081(4) -0.025(3) -0.006(3) 0.009(2)
C103 0.040(2) 0.042(2) 0.060(3) -0.015(2) 0.012(2) 0.0008(19)
C26 0.042(3) 0.048(3) 0.046(3) 0.003(2) -0.002(2) -0.004(2)
C114 0.067(3) 0.029(2) 0.064(3) -0.008(2) -0.026(3) -0.001(2)
C57 0.046(3) 0.045(2) 0.042(3) 0.006(2) -0.005(2) -0.004(2)
C66 0.031(2) 0.039(2) 0.073(4) 0.015(2) 0.007(2) 0.0002(18)
C90 0.071(4) 0.063(3) 0.057(4) -0.009(3) -0.009(3) 0.019(3)
C82 0.051(3) 0.058(3) 0.049(3) 0.023(2) -0.012(2) 0.006(2)
C85 0.057(3) 0.053(3) 0.047(3) -0.013(2) -0.011(2) 0.002(2)
C13 0.048(3) 0.033(2) 0.074(4) 0.026(2) -0.001(3) -0.004(2)
C75 0.041(3) 0.081(4) 0.045(3) 0.002(3) 0.001(2) -0.003(3)
C93 0.061(3) 0.068(3) 0.047(3) -0.009(3) -0.013(3) 0.018(3)
C18 0.038(2) 0.038(2) 0.067(3) 0.006(2) 0.003(2) 0.0032(19)
C34 0.095(4) 0.024(2) 0.057(3) 0.009(2) 0.025(3) 0.005(2)
C74 0.038(2) 0.042(2) 0.053(3) 0.000(2) 0.004(2) 0.0006(19)
C119 0.069(4) 0.062(3) 0.046(3) -0.005(2) -0.004(3) 0.014(3)
C17 0.048(3) 0.062(3) 0.047(3) 0.005(2) -0.003(2) -0.008(2)
C63 0.040(3) 0.051(3) 0.069(4) 0.025(2) 0.017(3) 0.013(2)
C60 0.092(4) 0.045(3) 0.058(3) -0.008(2) -0.020(3) -0.014(3)
C76 0.052(3) 0.031(2) 0.051(3) -0.0069(19) 0.001(2) -0.0146(19)
C71 0.042(3) 0.0256(19) 0.077(4) -0.007(2) 0.008(3) -0.0022(17)
C96 0.046(3) 0.066(3) 0.048(3) -0.008(2) -0.008(2) 0.012(2)
C83 0.049(3) 0.071(3) 0.038(3) 0.006(2) -0.010(2) 0.001(2)
C120 0.056(3) 0.059(3) 0.059(3) -0.001(3) -0.006(3) 0.004(3)
C47 0.061(3) 0.044(3) 0.089(4) -0.021(3) 0.035(3) -0.022(2)
C98 0.033(3) 0.084(4) 0.056(3) 0.020(3) -0.002(2) -0.014(2)
C45 0.073(4) 0.038(3) 0.108(5) 0.001(3) 0.004(4) -0.012(3)
C113 0.097(5) 0.027(2) 0.085(4) -0.014(3) -0.041(4) 0.011(3)
C44 0.064(4) 0.062(3) 0.062(4) 0.001(3) -0.019(3) -0.008(3)
C3 0.043(3) 0.057(3) 0.046(3) -0.010(2) -0.008(2) 0.012(2)
C89 0.067(3) 0.034(2) 0.078(4) 0.006(2) -0.020(3) -0.007(2)
C70 0.042(3) 0.027(2) 0.089(4) 0.008(2) 0.000(3) 0.0064(18)
C30 0.119(5) 0.028(2) 0.056(3) 0.001(2) 0.007(3) 0.004(3)
C105 0.047(3) 0.061(3) 0.085(4) -0.022(3) 0.004(3) -0.001(2)
C112 0.097(5) 0.046(3) 0.080(4) -0.031(3) -0.035(4) 0.035(3)
C101 0.043(3) 0.102(4) 0.058(4) -0.031(3) 0.010(3) -0.002(3)
C99 0.042(3) 0.123(6) 0.061(4) 0.025(4) 0.011(3) -0.011(4)
C4 0.061(3) 0.068(3) 0.062(3) -0.036(3) -0.016(3) 0.025(3)
C106 0.053(3) 0.067(3) 0.109(5) 0.036(4) 0.008(4) -0.020(3)
C115 0.088(4) 0.033(2) 0.087(4) 0.008(3) -0.033(4) -0.015(3)
C94 0.079(4) 0.123(6) 0.049(3) -0.020(4) -0.022(3) 0.042(4)
C14 0.080(4) 0.043(3) 0.112(6) 0.013(3) -0.007(4) -0.018(3)
C15 0.061(3) 0.057(3) 0.096(5) 0.031(3) 0.025(3) 0.002(3)
C104 0.080(4) 0.080(4) 0.074(4) 0.013(4) -0.011(4) -0.009(4)
C77 0.067(9) 0.069(11) 0.062(9) -0.017(8) -0.007(7) -0.018(8)
C5 0.085(5) 0.104(5) 0.077(4) -0.053(4) -0.025(4) 0.053(4)
C59 0.092(5) 0.067(3) 0.050(3) 0.000(3) -0.021(3) 0.001(3)
C95 0.085(5) 0.187(8) 0.061(4) -0.037(5) -0.032(4) 0.072(6)
C35 0.111(7) 0.052(4) 0.039(4) 0.007(4) 0.001(5) 0.053(4)
C100 0.036(3) 0.170(8) 0.045(3) -0.006(4) 0.017(3) -0.001(4)
C117 0.116(6) 0.091(5) 0.115(7) 0.048(5) -0.034(6) -0.034(5)
C86 0.089(5) 0.075(4) 0.080(5) -0.032(3) 0.018(4) 0.003(4)
C87 0.076(5) 0.064(4) 0.150(8) -0.028(4) -0.014(5) -0.006(3)
C116 0.107(6) 0.135(7) 0.123(7) -0.020(6) -0.044(6) -0.048(6)
C107 0.105(6) 0.094(5) 0.131(7) 0.026(5) -0.034(6) -0.046(5)
C108 0.094(6) 0.104(6) 0.184(10) 0.082(6) -0.050(6) -0.034(5)
C78 0.095(11) 0.122(17) 0.051(8) -0.022(9) 0.014(7) 0.004(11)
C35A 0.056(13) 0.031(9) 0.024(12) 0.011(8) 0.012(9) 0.014(8)
C77A 0.052(9) 0.052(10) 0.069(12) -0.002(9) -0.006(8) -0.022(7)
C78A 0.076(10) 0.066(11) 0.052(8) -0.012(7) 0.006(7) -0.018(8)

loop_
_atom_type_symbol
_atom_type_description
_atom_type_scat_dispersion_real
_atom_type_scat_dispersion_imag
_atom_type_scat_source
C C 0.0148 0.0070 'International Tables Vol C Tables 4.2.6.8 and 6.1.1.4'
H H 0.0000 0.0000 'International Tables Vol C Tables 4.2.6.8 and 6.1.1.4'
Ge Ge -1.5487 0.7176 'International Tables Vol C Tables 4.2.6.8 and 6.1.1.4'
N N 0.0253 0.0136 'International Tables Vol C Tables 4.2.6.8 and 6.1.1.4'
O O 0.0412 0.0250 'International Tables Vol C Tables 4.2.6.8 and 6.1.1.4'

loop_
_geom_angle_atom_site_label_1
_geom_angle_atom_site_label_2
_geom_angle_atom_site_label_3
_geom_angle
_geom_angle_site_symmetry_1
_geom_angle_site_symmetry_3
_geom_angle_publ_flag
O1 Ge1 N1 100.15(13) . . ?
O1 Ge1 N2 93.85(12) . . ?
N1 Ge1 N2 78.71(12) . . ?
O1 Ge2 N4 94.40(13) . . ?
O1 Ge2 N3 100.48(13) . . ?
N4 Ge2 N3 78.42(12) . . ?
O2 Ge3 N6 99.97(14) . . ?
O2 Ge3 N5 94.53(13) . . ?
N6 Ge3 N5 78.52(13) . . ?
O2 Ge4 N7 99.73(14) . . ?
O2 Ge4 N8 94.99(14) . . ?
N7 Ge4 N8 78.82(14) . . ?
Ge2 O1 Ge1 120.94(16) . . ?
Ge4 O2 Ge3 119.60(17) . . ?
C1 N1 C7 119.5(3) . . ?
C1 N1 Ge1 116.5(3) . . ?
C7 N1 Ge1 121.1(2) . . ?
C61 N5 C67 123.4(3) . . ?
C61 N5 Ge3 115.9(2) . . ?
C67 N5 Ge3 120.5(2) . . ?
C31 N3 C37 118.8(3) . . ?
C31 N3 Ge2 115.5(2) . . ?
C37 N3 Ge2 122.3(3) . . ?
C2 N2 C19 121.6(3) . . ?
C2 N2 Ge1 115.8(2) . . ?
C19 N2 Ge1 122.2(2) . . ?
C32 N4 C49 120.6(3) . . ?
C32 N4 Ge2 116.4(3) . . ?
C49 N4 Ge2 122.0(2) . . ?
C54 C49 C50 121.4(4) . . ?
C54 C49 N4 120.3(3) . . ?
C50 C49 N4 118.3(4) . . ?
C62 N6 C79 116.1(3) . . ?
C62 N6 Ge3 116.3(2) . . ?
C79 N6 Ge3 125.3(3) . . ?
C91 N7 C97 121.0(4) . . ?
C91 N7 Ge4 115.8(3) . . ?
C97 N7 Ge4 121.0(3) . . ?
N1 C1 C6 126.8(4) . . ?
N1 C1 C2 114.0(3) . . ?
C6 C1 C2 118.8(4) . . ?
C38 C37 C42 121.3(4) . . ?
C38 C37 N3 119.9(4) . . ?
C42 C37 N3 118.9(4) . . ?
C92 N8 C109 120.6(4) . . ?
C92 N8 Ge4 116.2(3) . . ?
C109 N8 Ge4 122.4(3) . . ?
C24 C19 C20 121.4(4) . . ?
C24 C19 N2 119.7(3) . . ?
C20 C19 N2 118.8(3) . . ?
N2 C2 C3 125.5(4) . . ?
N2 C2 C1 114.8(3) . . ?
C3 C2 C1 119.4(3) . . ?
N5 C61 C66 125.9(4) . . ?
N5 C61 C62 115.3(3) . . ?
C66 C61 C62 118.7(3) . . ?
N4 C32 C33 125.4(4) . . ?
N4 C32 C31 115.0(3) . . ?
C33 C32 C31 119.6(3) . . ?
N3 C31 C36 125.9(4) . . ?
N3 C31 C32 114.7(3) . . ?
C36 C31 C32 119.3(3) . . ?
C19 C24 C23 117.5(4) . . ?
C19 C24 C25 122.4(3) . . ?
C23 C24 C25 120.0(3) . . ?
C51 C50 C49 118.9(4) . . ?
C51 C50 C58 119.4(4) . . ?
C49 C50 C58 121.7(4) . . ?
C39 C38 C37 117.8(4) . . ?
C39 C38 C46 119.5(4) . . ?
C37 C38 C46 122.6(4) . . ?
C56 C55 C54 112.0(3) . . ?
C56 C55 C57 110.4(4) . . ?
C54 C55 C57 110.7(3) . . ?
C56 C55 H55 107.8 . . ?
C54 C55 H55 107.8 . . ?
C57 C55 H55 107.8 . . ?
C53 C54 C49 117.4(4) . . ?
C53 C54 C55 120.0(4) . . ?
C49 C54 C55 122.6(3) . . ?
C21 C20 C19 118.4(4) . . ?
C21 C20 C28 119.8(4) . . ?
C19 C20 C28 121.8(4) . . ?
C68 C67 C72 121.1(4) . . ?
C68 C67 N5 120.2(4) . . ?
C72 C67 N5 118.7(4) . . ?
C22 C23 C24 121.4(4) . . ?
C22 C23 H23 119.3 . . ?
C24 C23 H23 119.3 . . ?
C12 C7 C8 120.7(4) . . ?
C12 C7 N1 120.6(3) . . ?
C8 C7 N1 118.7(4) . . ?
C27 C25 C24 112.5(4) . . ?
C27 C25 C26 110.4(4) . . ?
C24 C25 C26 110.4(3) . . ?
C27 C25 H25 107.8 . . ?
C24 C25 H25 107.8 . . ?
C26 C25 H25 107.8 . . ?
N6 C62 C63 126.1(4) . . ?
N6 C62 C61 113.7(3) . . ?
C63 C62 C61 120.1(4) . . ?
C32 C33 C34 117.4(4) . . ?
C32 C33 H33A 107.9 . . ?
C34 C33 H33A 107.9 . . ?
C32 C33 H33B 107.9 . . ?
C34 C33 H33B 107.9 . . ?
H33A C33 H33B 107.2 . . ?
C80 C88 C89 111.5(4) . . ?
C80 C88 C90 112.1(4) . . ?
C89 C88 C90 110.0(4) . . ?
C80 C88 H88 107.7 . . ?
C89 C88 H88 107.7 . . ?
C90 C88 H88 107.7 . . ?
C41 C42 C37 118.1(4) . . ?
C41 C42 C43 119.5(4) . . ?
C37 C42 C43 122.4(4) . . ?
C7 C12 C11 118.4(4) . . ?
C7 C12 C16 122.0(4) . . ?
C11 C12 C16 119.6(4) . . ?
C29 C28 C20 112.7(4) . . ?
C29 C28 C30 109.6(4) . . ?
C20 C28 C30 111.1(4) . . ?
C29 C28 H28 107.8 . . ?
C20 C28 H28 107.8 . . ?
C30 C28 H28 107.8 . . ?
C22 C21 C20 121.3(4) . . ?
C22 C21 H21 119.4 . . ?
C20 C21 H21 119.4 . . ?
C55 C56 H56A 109.5 . . ?
C55 C56 H56B 109.5 . . ?
H56A C56 H56B 109.5 . . ?
C55 C56 H56C 109.5 . . ?
H56A C56 H56C 109.5 . . ?
H56B C56 H56C 109.5 . . ?
C69 C68 C67 117.9(4) . . ?
C69 C68 C73 119.3(4) . . ?
C67 C68 C73 122.7(3) . . ?
C98 C97 C102 121.2(4) . . ?
C98 C97 N7 118.5(4) . . ?
C102 C97 N7 120.3(4) . . ?
C40 C39 C38 121.4(4) . . ?
C40 C39 H39 119.3 . . ?
C38 C39 H39 119.3 . . ?
C60 C58 C50 111.8(4) . . ?
C60 C58 C59 110.9(4) . . ?
C50 C58 C59 112.5(4) . . ?
C60 C58 H58 107.1 . . ?
C50 C58 H58 107.1 . . ?
C59 C58 H58 107.1 . . ?
C68 C73 C74 112.8(4) . . ?
C68 C73 C75 108.9(4) . . ?
C74 C73 C75 110.9(4) . . ?
C68 C73 H73 108.0 . . ?
C74 C73 H73 108.0 . . ?
C75 C73 H73 108.0 . . ?
C1 C6 C5 121.9(4) . . ?
C1 C6 H6 119.0 . . ?
C5 C6 H6 119.0 . . ?
C110 C118 C120 112.3(4) . . ?
C110 C118 C119 110.4(4) . . ?
C120 C118 C119 110.1(5) . . ?
C110 C118 H118 108.0 . . ?
C120 C118 H118 108.0 . . ?
C119 C118 H118 108.0 . . ?
C7 C8 C9 118.3(4) . . ?
C7 C8 C13 122.4(4) . . ?
C9 C8 C13 119.3(4) . . ?
C10 C9 C8 121.6(4) . . ?
C10 C9 H9 119.2 . . ?
C8 C9 H9 119.2 . . ?
C54 C53 C52 122.0(4) . . ?
C54 C53 H53 119.0 . . ?
C52 C53 H53 119.0 . . ?
C101 C102 C97 117.1(5) . . ?
C101 C102 C103 120.7(5) . . ?
C97 C102 C103 122.1(4) . . ?
C81 C80 C79 117.5(4) . . ?
C81 C80 C88 120.7(4) . . ?
C79 C80 C88 121.7(4) . . ?
C10 C11 C12 121.2(4) . . ?
C10 C11 H11 119.4 . . ?
C12 C11 H11 119.4 . . ?
C110 C109 C114 121.3(4) . . ?
C110 C109 N8 120.1(4) . . ?
C114 C109 N8 118.5(5) . . ?
C9 C10 C11 119.9(4) . . ?
C9 C10 H10 120.1 . . ?
C11 C10 H10 120.1 . . ?
C12 C16 C18 113.3(4) . . ?
C12 C16 C17 111.8(4) . . ?
C18 C16 C17 110.0(4) . . ?
C12 C16 H16 107.1 . . ?
C18 C16 H16 107.1 . . ?
C17 C16 H16 107.1 . . ?
C52 C51 C50 120.6(4) . . ?
C52 C51 H51 119.7 . . ?
C50 C51 H51 119.7 . . ?
C111 C110 C109 118.3(5) . . ?
C111 C110 C118 119.7(5) . . ?
C109 C110 C118 121.9(4) . . ?
C64 C65 C66 112.5(4) . . ?
C64 C65 H65A 109.1 . . ?
C66 C65 H65A 109.1 . . ?
C64 C65 H65B 109.1 . . ?
C66 C65 H65B 109.1 . . ?
H65A C65 H65B 107.8 . . ?
C80 C79 C84 121.5(4) . . ?
C80 C79 N6 119.9(4) . . ?
C84 C79 N6 118.5(4) . . ?
C28 C29 H29A 109.5 . . ?
C28 C29 H29B 109.5 . . ?
H29A C29 H29B 109.5 . . ?
C28 C29 H29C 109.5 . . ?
H29A C29 H29C 109.5 . . ?
H29B C29 H29C 109.5 . . ?
C21 C22 C23 120.0(4) . . ?
C21 C22 H22 120.0 . . ?
C23 C22 H22 120.0 . . ?
C25 C27 H27A 109.5 . . ?
C25 C27 H27B 109.5 . . ?
H27A C27 H27B 109.5 . . ?
C25 C27 H27C 109.5 . . ?
H27A C27 H27C 109.5 . . ?
H27B C27 H27C 109.5 . . ?
C71 C72 C67 118.4(4) . . ?
C71 C72 C76 120.1(4) . . ?
C67 C72 C76 121.5(4) . . ?
C38 C46 C47 112.6(4) . . ?
C38 C46 C48 110.2(4) . . ?
C47 C46 C48 110.4(4) . . ?
C38 C46 H46 107.8 . . ?
C47 C46 H46 107.8 . . ?
C48 C46 H46 107.8 . . ?
C83 C84 C79 117.7(4) . . ?
C83 C84 C85 121.1(4) . . ?
C79 C84 C85 121.1(4) . . ?
C82 C81 C80 121.7(4) . . ?
C82 C81 H81 119.1 . . ?
C80 C81 H81 119.1 . . ?
N8 C92 C93 126.1(4) . . ?
N8 C92 C91 115.0(4) . . ?
C93 C92 C91 118.8(4) . . ?
C51 C52 C53 119.7(4) . . ?
C51 C52 H52 120.2 . . ?
C53 C52 H52 120.2 . . ?
C70 C69 C68 121.7(5) . . ?
C70 C69 H69 119.2 . . ?
C68 C69 H69 119.2 . . ?
C44 C43 C42 111.8(4) . . ?
C44 C43 C45 110.8(4) . . ?
C42 C43 C45 111.7(4) . . ?
C44 C43 H43 107.4 . . ?
C42 C43 H43 107.4 . . ?
C45 C43 H43 107.4 . . ?
N7 C91 C96 126.1(4) . . ?
N7 C91 C92 114.2(4) . . ?
C96 C91 C92 119.6(4) . . ?
C39 C40 C41 120.4(4) . . ?
C39 C40 H40 119.8 . . ?
C41 C40 H40 119.8 . . ?
C40 C41 C42 120.9(4) . . ?
C40 C41 H41 119.5 . . ?
C42 C41 H41 119.5 . . ?
C63 C64 C65 111.8(4) . . ?
C63 C64 H64A 109.2 . . ?
C65 C64 H64A 109.2 . . ?
C63 C64 H64B 109.2 . . ?
C65 C64 H64B 109.2 . . ?
H64A C64 H64B 107.9 . . ?
C31 C36 C35 120.0(4) . . ?
C31 C36 C35A 114.5(10) . . ?
C31 C36 H36A 119.6 . . ?
C35 C36 H36A 119.8 . . ?
C35A C36 H36A 119.6 . . ?
C112 C111 C110 120.4(6) . . ?
C112 C111 H111 119.8 . . ?
C110 C111 H111 119.8 . . ?
C46 C48 H48A 109.5 . . ?
C46 C48 H48B 109.5 . . ?
H48A C48 H48B 109.5 . . ?
C46 C48 H48C 109.5 . . ?
H48A C48 H48C 109.5 . . ?
H48B C48 H48C 109.5 . . ?
C102 C103 C105 113.5(5) . . ?
C102 C103 C104 110.7(4) . . ?
C105 C103 C104 109.0(4) . . ?
C102 C103 H103 107.8 . . ?
C105 C103 H103 107.8 . . ?
C104 C103 H103 107.8 . . ?
C25 C26 H26A 109.5 . . ?
C25 C26 H26B 109.5 . . ?
H26A C26 H26B 109.5 . . ?
C25 C26 H26C 109.5 . . ?
H26A C26 H26C 109.5 . . ?
H26B C26 H26C 109.5 . . ?
C113 C114 C109 117.8(6) . . ?
C113 C114 C115 119.6(5) . . ?
C109 C114 C115 122.6(5) . . ?
C55 C57 H57A 109.5 . . ?
C55 C57 H57B 109.5 . . ?
H57A C57 H57B 109.5 . . ?
C55 C57 H57C 109.5 . . ?
H57A C57 H57C 109.5 . . ?
H57B C57 H57C 109.5 . . ?
C61 C66 C65 116.0(4) . . ?
C61 C66 H66A 108.3 . . ?
C65 C66 H66A 108.3 . . ?
C61 C66 H66B 108.3 . . ?
C65 C66 H66B 108.3 . . ?
H66A C66 H66B 107.4 . . ?
C88 C90 H90A 109.5 . . ?
C88 C90 H90B 109.5 . . ?
H90A C90 H90B 109.5 . . ?
C88 C90 H90C 109.5 . . ?
H90A C90 H90C 109.5 . . ?
H90B C90 H90C 109.5 . . ?
C83 C82 C81 120.0(4) . . ?
C83 C82 H82 120.0 . . ?
C81 C82 H82 120.0 . . ?
C87 C85 C84 113.0(5) . . ?
C87 C85 C86 110.8(5) . . ?
C84 C85 C86 110.8(5) . . ?
C87 C85 H85 107.3 . . ?
C84 C85 H85 107.3 . . ?
C86 C85 H85 107.3 . . ?
C8 C13 C14 112.2(4) . . ?
C8 C13 C15 111.7(5) . . ?
C14 C13 C15 110.7(5) . . ?
C8 C13 H13 107.3 . . ?
C14 C13 H13 107.3 . . ?
C15 C13 H13 107.3 . . ?
C73 C75 H75A 109.5 . . ?
C73 C75 H75B 109.5 . . ?
H75A C75 H75B 109.5 . . ?
C73 C75 H75C 109.5 . . ?
H75A C75 H75C 109.5 . . ?
H75B C75 H75C 109.5 . . ?
C92 C93 C94 119.9(5) . . ?
C92 C93 H93A 107.4 . . ?
C94 C93 H93A 107.4 . . ?
C92 C93 H93B 107.4 . . ?
C94 C93 H93B 107.4 . . ?
H93A C93 H93B 106.9 . . ?
C16 C18 H18A 109.5 . . ?
C16 C18 H18B 109.5 . . ?
H18A C18 H18B 109.5 . . ?
C16 C18 H18C 109.5 . . ?
H18A C18 H18C 109.5 . . ?
H18B C18 H18C 109.5 . . ?
C35A C34 C33 120.0(9) . . ?
C33 C34 C35 113.4(5) . . ?
C33 C34 H34C 109.0 . . ?
C35 C34 H34C 109.4 . . ?
C33 C34 H34D 108.8 . . ?
C35 C34 H34D 108.2 . . ?
H34C C34 H34D 107.8 . . ?
C35A C34 H34A 105.9 . . ?
C33 C34 H34A 107.1 . . ?
C35A C34 H34B 109.0 . . ?
C33 C34 H34B 107.3 . . ?
H34A C34 H34B 106.8 . . ?
C73 C74 H74A 109.5 . . ?
C73 C74 H74B 109.5 . . ?
H74A C74 H74B 109.5 . . ?
C73 C74 H74C 109.5 . . ?
H74A C74 H74C 109.5 . . ?
H74B C74 H74C 109.5 . . ?
C118 C119 H11A 109.5 . . ?
C118 C119 H11B 109.5 . . ?
H11A C119 H11B 109.5 . . ?
C118 C119 H11C 109.5 . . ?
H11A C119 H11C 109.5 . . ?
H11B C119 H11C 109.5 . . ?
C16 C17 H17A 109.5 . . ?
C16 C17 H17B 109.5 . . ?
H17A C17 H17B 109.5 . . ?
C16 C17 H17C 109.5 . . ?
H17A C17 H17C 109.5 . . ?
H17B C17 H17C 109.5 . . ?
C62 C63 C64 121.6(4) . . ?
C62 C63 H63 119.2 . . ?
C64 C63 H63 119.2 . . ?
C58 C60 H60A 109.5 . . ?
C58 C60 H60B 109.5 . . ?
H60A C60 H60B 109.5 . . ?
C58 C60 H60C 109.5 . . ?
H60A C60 H60C 109.5 . . ?
H60B C60 H60C 109.5 . . ?
C77 C76 C72 110.0(8) . . ?
C78A C76 C72 115.1(7) . . ?
C78A C76 C77A 112.7(10) . . ?
C72 C76 C77A 112.2(9) . . ?
C77 C76 C78 108.7(9) . . ?
C72 C76 C78 111.2(7) . . ?
C77 C76 H76 108.9 . . ?
C72 C76 H76 109.0 . . ?
C78 C76 H76 109.1 . . ?
C78A C76 H76A 105.3 . . ?
C72 C76 H76A 105.3 . . ?
C77A C76 H76A 105.2 . . ?
C70 C71 C72 121.5(4) . . ?
C70 C71 H71 119.2 . . ?
C72 C71 H71 119.2 . . ?
C91 C96 C95 121.0(5) . . ?
C91 C96 H96 119.5 . . ?
C95 C96 H96 119.5 . . ?
C82 C83 C84 121.4(5) . . ?
C82 C83 H83 119.3 . . ?
C84 C83 H83 119.3 . . ?
C118 C120 H12A 109.5 . . ?
C118 C120 H12B 109.5 . . ?
H12A C120 H12B 109.5 . . ?
C118 C120 H12C 109.5 . . ?
H12A C120 H12C 109.5 . . ?
H12B C120 H12C 109.5 . . ?
C46 C47 H47A 109.5 . . ?
C46 C47 H47B 109.5 . . ?
H47A C47 H47B 109.5 . . ?
C46 C47 H47C 109.5 . . ?
H47A C47 H47C 109.5 . . ?
H47B C47 H47C 109.5 . . ?
C99 C98 C97 119.1(6) . . ?
C99 C98 C106 118.5(5) . . ?
C97 C98 C106 122.4(5) . . ?
C43 C45 H45A 109.5 . . ?
C43 C45 H45B 109.5 . . ?
H45A C45 H45B 109.5 . . ?
C43 C45 H45C 109.5 . . ?
H45A C45 H45C 109.5 . . ?
H45B C45 H45C 109.5 . . ?
C112 C113 C114 121.0(5) . . ?
C112 C113 H113 119.5 . . ?
C114 C113 H113 119.5 . . ?
C43 C44 H44A 109.5 . . ?
C43 C44 H44B 109.5 . . ?
H44A C44 H44B 109.5 . . ?
C43 C44 H44C 109.5 . . ?
H44A C44 H44C 109.5 . . ?
H44B C44 H44C 109.5 . . ?
C2 C3 C4 116.5(4) . . ?
C2 C3 H3A 108.2 . . ?
C4 C3 H3A 108.2 . . ?
C2 C3 H3B 108.2 . . ?
C4 C3 H3B 108.2 . . ?
H3A C3 H3B 107.3 . . ?
C88 C89 H89A 109.5 . . ?
C88 C89 H89B 109.5 . . ?
H89A C89 H89B 109.5 . . ?
C88 C89 H89C 109.5 . . ?
H89A C89 H89C 109.5 . . ?
H89B C89 H89C 109.5 . . ?
C69 C70 C71 119.4(4) . . ?
C69 C70 H70 120.3 . . ?
C71 C70 H70 120.3 . . ?
C28 C30 H30A 109.5 . . ?
C28 C30 H30B 109.5 . . ?
H30A C30 H30B 109.5 . . ?
C28 C30 H30C 109.5 . . ?
H30A C30 H30C 109.5 . . ?
H30B C30 H30C 109.5 . . ?
C103 C105 H10A 109.5 . . ?
C103 C105 H10B 109.5 . . ?
H10A C105 H10B 109.5 . . ?
C103 C105 H10C 109.5 . . ?
H10A C105 H10C 109.5 . . ?
H10B C105 H10C 109.5 . . ?
C113 C112 C111 121.0(5) . . ?
C113 C112 H112 119.5 . . ?
C111 C112 H112 119.5 . . ?
C102 C101 C100 121.0(6) . . ?
C102 C101 H101 119.5 . . ?
C100 C101 H101 119.5 . . ?
C100 C99 C98 120.5(6) . . ?
C100 C99 H99 119.8 . . ?
C98 C99 H99 119.8 . . ?
C5 C4 C3 115.2(5) . . ?
C5 C4 H4A 108.5 . . ?
C3 C4 H4A 108.5 . . ?
C5 C4 H4B 108.5 . . ?
C3 C4 H4B 108.5 . . ?
H4A C4 H4B 107.5 . . ?
C98 C106 C108 112.4(7) . . ?
C98 C106 C107 110.9(6) . . ?
C108 C106 C107 111.4(5) . . ?
C98 C106 H106 107.3 . . ?
C108 C106 H106 107.3 . . ?
C107 C106 H106 107.3 . . ?
C114 C115 C117 113.7(6) . . ?
C114 C115 C116 112.4(6) . . ?
C117 C115 C116 110.0(6) . . ?
C114 C115 H115 106.7 . . ?
C117 C115 H115 106.7 . . ?
C116 C115 H115 106.7 . . ?
C95 C94 C93 118.0(6) . . ?
C95 C94 H94A 107.8 . . ?
C93 C94 H94A 107.8 . . ?
C95 C94 H94B 107.8 . . ?
C93 C94 H94B 107.8 . . ?
H94A C94 H94B 107.1 . . ?
C13 C14 H14A 109.5 . . ?
C13 C14 H14B 109.5 . . ?
H14A C14 H14B 109.5 . . ?
C13 C14 H14C 109.5 . . ?
H14A C14 H14C 109.5 . . ?
H14B C14 H14C 109.5 . . ?
C13 C15 H15A 109.5 . . ?
C13 C15 H15B 109.5 . . ?
H15A C15 H15B 109.5 . . ?
C13 C15 H15C 109.5 . . ?
H15A C15 H15C 109.5 . . ?
H15B C15 H15C 109.5 . . ?
C103 C104 H10D 109.5 . . ?
C103 C104 H10E 109.5 . . ?
H10D C104 H10E 109.5 . . ?
C103 C104 H10F 109.5 . . ?
H10D C104 H10F 109.5 . . ?
H10E C104 H10F 109.5 . . ?
C76 C77 H77A 109.5 . . ?
C76 C77 H77B 109.5 . . ?
H77A C77 H77B 109.5 . . ?
C76 C77 H77C 109.5 . . ?
H77A C77 H77C 109.5 . . ?
H77B C77 H77C 109.5 . . ?
C4 C5 C6 117.0(4) . . ?
C4 C5 H5A 108.1 . . ?
C6 C5 H5A 108.1 . . ?
C4 C5 H5B 108.0 . . ?
C6 C5 H5B 108.1 . . ?
H5A C5 H5B 107.3 . . ?
C58 C59 H59A 109.5 . . ?
C58 C59 H59B 109.5 . . ?
H59A C59 H59B 109.5 . . ?
C58 C59 H59C 109.5 . . ?
H59A C59 H59C 109.5 . . ?
H59B C59 H59C 109.5 . . ?
C96 C95 C94 118.8(5) . . ?
C96 C95 H95A 107.6 . . ?
C94 C95 H95A 107.6 . . ?
C96 C95 H95B 107.6 . . ?
C94 C95 H95B 107.6 . . ?
H95A C95 H95B 107.1 . . ?
C36 C35 C34 116.0(6) . . ?
C36 C35 H35A 108.3 . . ?
C34 C35 H35A 108.3 . . ?
C36 C35 H35B 108.3 . . ?
C34 C35 H35B 108.3 . . ?
H35A C35 H35B 107.4 . . ?
C99 C100 C101 121.0(6) . . ?
C99 C100 H100 119.5 . . ?
C101 C100 H100 119.5 . . ?
C115 C117 H11D 109.5 . . ?
C115 C117 H11E 109.5 . . ?
H11D C117 H11E 109.5 . . ?
C115 C117 H11F 109.5 . . ?
H11D C117 H11F 109.5 . . ?
H11E C117 H11F 109.5 . . ?
C85 C86 H86A 109.5 . . ?
C85 C86 H86B 109.5 . . ?
H86A C86 H86B 109.5 . . ?
C85 C86 H86C 109.5 . . ?
H86A C86 H86C 109.5 . . ?
H86B C86 H86C 109.5 . . ?
C85 C87 H87A 109.5 . . ?
C85 C87 H87B 109.5 . . ?
H87A C87 H87B 109.5 . . ?
C85 C87 H87C 109.5 . . ?
H87A C87 H87C 109.5 . . ?
H87B C87 H87C 109.5 . . ?
C115 C116 H11G 109.5 . . ?
C115 C116 H11H 109.5 . . ?
H11G C116 H11H 109.5 . . ?
C115 C116 H11I 109.5 . . ?
H11G C116 H11I 109.5 . . ?
H11H C116 H11I 109.5 . . ?
C106 C107 H10G 109.5 . . ?
C106 C107 H10H 109.5 . . ?
H10G C107 H10H 109.5 . . ?
C106 C107 H10I 109.5 . . ?
H10G C107 H10I 109.5 . . ?
H10H C107 H10I 109.5 . . ?
C106 C108 H10J 109.5 . . ?
C106 C108 H10K 109.5 . . ?
H10J C108 H10K 109.5 . . ?
C106 C108 H10L 109.5 . . ?
H10J C108 H10L 109.5 . . ?
H10K C108 H10L 109.5 . . ?
C76 C78 H78A 109.5 . . ?
C76 C78 H78B 109.5 . . ?
H78A C78 H78B 109.5 . . ?
C76 C78 H78C 109.5 . . ?
H78A C78 H78C 109.5 . . ?
H78B C78 H78C 109.5 . . ?
C34 C35A C36 113.4(14) . . ?
C34 C35A H35C 108.9 . . ?
C36 C35A H35C 108.9 . . ?
C34 C35A H35D 108.9 . . ?
C36 C35A H35D 108.9 . . ?
H35C C35A H35D 107.7 . . ?
C76 C77A H77D 109.5 . . ?
C76 C77A H77E 109.5 . . ?
H77D C77A H77E 109.5 . . ?
C76 C77A H77F 109.5 . . ?
H77D C77A H77F 109.5 . . ?
H77E C77A H77F 109.5 . . ?
C76 C78A H78D 109.5 . . ?
C76 C78A H78E 109.5 . . ?
H78D C78A H78E 109.5 . . ?
C76 C78A H78F 109.5 . . ?
H78D C78A H78F 109.5 . . ?
H78E C78A H78F 109.5 . . ?

loop_
_geom_bond_atom_site_label_1
_geom_bond_atom_site_label_2
_geom_bond_distance
_geom_bond_site_symmetry_2
_geom_bond_publ_flag
Ge1 O1 1.813(2) . ?
Ge1 N1 2.011(3) . ?
Ge1 N2 2.044(3) . ?
Ge2 O1 1.808(3) . ?
Ge2 N4 2.030(3) . ?
Ge2 N3 2.047(3) . ?
Ge3 O2 1.817(3) . ?
Ge3 N6 2.008(3) . ?
Ge3 N5 2.055(3) . ?
Ge4 O2 1.811(3) . ?
Ge4 N7 2.026(3) . ?
Ge4 N8 2.036(4) . ?
N1 C1 1.347(5) . ?
N1 C7 1.439(5) . ?
N5 C61 1.311(5) . ?
N5 C67 1.435(5) . ?
N3 C31 1.339(5) . ?
N3 C37 1.436(5) . ?
N2 C2 1.325(5) . ?
N2 C19 1.440(5) . ?
N4 C32 1.328(5) . ?
N4 C49 1.448(5) . ?
C49 C54 1.403(6) . ?
C49 C50 1.406(6) . ?
N6 C62 1.362(5) . ?
N6 C79 1.436(5) . ?
N7 C91 1.359(6) . ?
N7 C97 1.423(6) . ?
C1 C6 1.399(5) . ?
C1 C2 1.467(5) . ?
C37 C38 1.404(6) . ?
C37 C42 1.414(6) . ?
N8 C92 1.330(5) . ?
N8 C109 1.446(5) . ?
C19 C24 1.406(5) . ?
C19 C20 1.408(5) . ?
C2 C3 1.456(6) . ?
C61 C66 1.459(6) . ?
C61 C62 1.464(5) . ?
C32 C33 1.445(5) . ?
C32 C31 1.457(5) . ?
C31 C36 1.424(5) . ?
C24 C23 1.406(6) . ?
C24 C25 1.524(5) . ?
C50 C51 1.389(6) . ?
C50 C58 1.528(6) . ?
C38 C39 1.400(6) . ?
C38 C46 1.516(6) . ?
C55 C56 1.519(6) . ?
C55 C54 1.526(6) . ?
C55 C57 1.530(6) . ?
C55 H55 1.0000 . ?
C54 C53 1.387(6) . ?
C20 C21 1.392(6) . ?
C20 C28 1.527(6) . ?
C67 C68 1.403(6) . ?
C67 C72 1.403(6) . ?
C23 C22 1.382(6) . ?
C23 H23 0.9500 . ?
C7 C12 1.402(6) . ?
C7 C8 1.402(6) . ?
C25 C27 1.523(5) . ?
C25 C26 1.528(6) . ?
C25 H25 1.0000 . ?
C62 C63 1.390(6) . ?
C33 C34 1.473(6) . ?
C33 H33A 0.9900 . ?
C33 H33B 0.9900 . ?
C88 C80 1.509(6) . ?
C88 C89 1.527(7) . ?
C88 C90 1.528(7) . ?
C88 H88 1.0000 . ?
C42 C41 1.392(6) . ?
C42 C43 1.518(7) . ?
C12 C11 1.404(6) . ?
C12 C16 1.510(6) . ?
C28 C29 1.514(7) . ?
C28 C30 1.545(6) . ?
C28 H28 1.0000 . ?
C21 C22 1.375(6) . ?
C21 H21 0.9500 . ?
C56 H56A 0.9800 . ?
C56 H56B 0.9800 . ?
C56 H56C 0.9800 . ?
C68 C69 1.402(6) . ?
C68 C73 1.516(6) . ?
C97 C98 1.412(6) . ?
C97 C102 1.414(7) . ?
C39 C40 1.369(7) . ?
C39 H39 0.9500 . ?
C58 C60 1.518(6) . ?
C58 C59 1.528(7) . ?
C58 H58 1.0000 . ?
C73 C74 1.530(6) . ?
C73 C75 1.531(7) . ?
C73 H73 1.0000 . ?
C6 C5 1.473(7) . ?
C6 H6 0.9500 . ?
C118 C110 1.516(7) . ?
C118 C120 1.523(7) . ?
C118 C119 1.532(7) . ?
C118 H118 1.0000 . ?
C8 C9 1.402(6) . ?
C8 C13 1.522(7) . ?
C9 C10 1.364(7) . ?
C9 H9 0.9500 . ?
C53 C52 1.391(7) . ?
C53 H53 0.9500 . ?
C102 C101 1.394(7) . ?
C102 C103 1.496(7) . ?
C80 C81 1.392(6) . ?
C80 C79 1.406(6) . ?
C11 C10 1.375(7) . ?
C11 H11 0.9500 . ?
C109 C110 1.407(7) . ?
C109 C114 1.413(6) . ?
C10 H10 0.9500 . ?
C16 C18 1.521(6) . ?
C16 C17 1.524(7) . ?
C16 H16 1.0000 . ?
C51 C52 1.377(7) . ?
C51 H51 0.9500 . ?
C110 C111 1.401(6) . ?
C65 C64 1.493(7) . ?
C65 C66 1.512(7) . ?
C65 H65A 0.9900 . ?
C65 H65B 0.9900 . ?
C79 C84 1.410(6) . ?
C29 H29A 0.9800 . ?
C29 H29B 0.9800 . ?
C29 H29C 0.9800 . ?
C22 H22 0.9500 . ?
C27 H27A 0.9800 . ?
C27 H27B 0.9800 . ?
C27 H27C 0.9800 . ?
C72 C71 1.391(6) . ?
C72 C76 1.520(7) . ?
C46 C47 1.529(6) . ?
C46 C48 1.533(7) . ?
C46 H46 1.0000 . ?
C84 C83 1.394(7) . ?
C84 C85 1.524(7) . ?
C81 C82 1.375(7) . ?
C81 H81 0.9500 . ?
C92 C93 1.425(7) . ?
C92 C91 1.460(6) . ?
C52 H52 0.9500 . ?
C69 C70 1.377(7) . ?
C69 H69 0.9500 . ?
C43 C44 1.513(7) . ?
C43 C45 1.536(6) . ?
C43 H43 1.0000 . ?
C91 C96 1.416(7) . ?
C40 C41 1.383(7) . ?
C40 H40 0.9500 . ?
C41 H41 0.9500 . ?
C64 C63 1.473(7) . ?
C64 H64A 0.9900 . ?
C64 H64B 0.9900 . ?
C36 C35 1.453(8) . ?
C36 C35A 1.536(19) . ?
C36 H36A 0.9601 . ?
C111 C112 1.382(9) . ?
C111 H111 0.9500 . ?
C48 H48A 0.9800 . ?
C48 H48B 0.9800 . ?
C48 H48C 0.9800 . ?
C103 C105 1.507(7) . ?
C103 C104 1.550(8) . ?
C103 H103 1.0000 . ?
C26 H26A 0.9800 . ?
C26 H26B 0.9800 . ?
C26 H26C 0.9800 . ?
C114 C113 1.401(8) . ?
C114 C115 1.512(9) . ?
C57 H57A 0.9800 . ?
C57 H57B 0.9800 . ?
C57 H57C 0.9800 . ?
C66 H66A 0.9900 . ?
C66 H66B 0.9900 . ?
C90 H90A 0.9800 . ?
C90 H90B 0.9800 . ?
C90 H90C 0.9800 . ?
C82 C83 1.374(8) . ?
C82 H82 0.9500 . ?
C85 C87 1.512(8) . ?
C85 C86 1.525(8) . ?
C85 H85 1.0000 . ?
C13 C14 1.524(7) . ?
C13 C15 1.527(8) . ?
C13 H13 1.0000 . ?
C75 H75A 0.9800 . ?
C75 H75B 0.9800 . ?
C75 H75C 0.9800 . ?
C93 C94 1.445(8) . ?
C93 H93A 0.9900 . ?
C93 H93B 0.9900 . ?
C18 H18A 0.9800 . ?
C18 H18B 0.9800 . ?
C18 H18C 0.9800 . ?
C34 C35A 1.435(19) . ?
C34 C35 1.475(11) . ?
C34 H34C 0.9901 . ?
C34 H34D 0.9898 . ?
C34 H34A 0.9901 . ?
C34 H34B 0.9901 . ?
C74 H74A 0.9800 . ?
C74 H74B 0.9800 . ?
C74 H74C 0.9800 . ?
C119 H11A 0.9800 . ?
C119 H11B 0.9800 . ?
C119 H11C 0.9800 . ?
C17 H17A 0.9800 . ?
C17 H17B 0.9800 . ?
C17 H17C 0.9800 . ?
C63 H63 0.9500 . ?
C60 H60A 0.9800 . ?
C60 H60B 0.9800 . ?
C60 H60C 0.9800 . ?
C76 C77 1.505(14) . ?
C76 C78A 1.506(13) . ?
C76 C77A 1.526(14) . ?
C76 C78 1.572(13) . ?
C76 H76 1.0002 . ?
C76 H76A 1.0000 . ?
C71 C70 1.380(8) . ?
C71 H71 0.9500 . ?
C96 C95 1.441(8) . ?
C96 H96 0.9500 . ?
C83 H83 0.9500 . ?
C120 H12A 0.9800 . ?
C120 H12B 0.9800 . ?
C120 H12C 0.9800 . ?
C47 H47A 0.9800 . ?
C47 H47B 0.9800 . ?
C47 H47C 0.9800 . ?
C98 C99 1.382(9) . ?
C98 C106 1.502(9) . ?
C45 H45A 0.9800 . ?
C45 H45B 0.9800 . ?
C45 H45C 0.9800 . ?
C113 C112 1.373(10) . ?
C113 H113 0.9500 . ?
C44 H44A 0.9800 . ?
C44 H44B 0.9800 . ?
C44 H44C 0.9800 . ?
C3 C4 1.483(7) . ?
C3 H3A 0.9900 . ?
C3 H3B 0.9900 . ?
C89 H89A 0.9800 . ?
C89 H89B 0.9800 . ?
C89 H89C 0.9800 . ?
C70 H70 0.9500 . ?
C30 H30A 0.9800 . ?
C30 H30B 0.9800 . ?
C30 H30C 0.9800 . ?
C105 H10A 0.9800 . ?
C105 H10B 0.9800 . ?
C105 H10C 0.9800 . ?
C112 H112 0.9500 . ?
C101 C100 1.398(9) . ?
C101 H101 0.9500 . ?
C99 C100 1.362(10) . ?
C99 H99 0.9500 . ?
C4 C5 1.457(8) . ?
C4 H4A 0.9900 . ?
C4 H4B 0.9900 . ?
C106 C108 1.522(10) . ?
C106 C107 1.536(10) . ?
C106 H106 1.0000 . ?
C115 C117 1.523(9) . ?
C115 C116 1.541(9) . ?
C115 H115 1.0000 . ?
C94 C95 1.442(9) . ?
C94 H94A 0.9900 . ?
C94 H94B 0.9900 . ?
C14 H14A 0.9800 . ?
C14 H14B 0.9800 . ?
C14 H14C 0.9800 . ?
C15 H15A 0.9800 . ?
C15 H15B 0.9800 . ?
C15 H15C 0.9800 . ?
C104 H10D 0.9800 . ?
C104 H10E 0.9800 . ?
C104 H10F 0.9800 . ?
C77 H77A 0.9800 . ?
C77 H77B 0.9800 . ?
C77 H77C 0.9800 . ?
C5 H5A 0.9900 . ?
C5 H5B 0.9900 . ?
C59 H59A 0.9800 . ?
C59 H59B 0.9800 . ?
C59 H59C 0.9800 . ?
C95 H95A 0.9900 . ?
C95 H95B 0.9900 . ?
C35 H35A 0.9900 . ?
C35 H35B 0.9900 . ?
C100 H100 0.9500 . ?
C117 H11D 0.9800 . ?
C117 H11E 0.9800 . ?
C117 H11F 0.9800 . ?
C86 H86A 0.9800 . ?
C86 H86B 0.9800 . ?
C86 H86C 0.9800 . ?
C87 H87A 0.9800 . ?
C87 H87B 0.9800 . ?
C87 H87C 0.9800 . ?
C116 H11G 0.9800 . ?
C116 H11H 0.9800 . ?
C116 H11I 0.9800 . ?
C107 H10G 0.9800 . ?
C107 H10H 0.9800 . ?
C107 H10I 0.9800 . ?
C108 H10J 0.9800 . ?
C108 H10K 0.9800 . ?
C108 H10L 0.9800 . ?
C78 H78A 0.9800 . ?
C78 H78B 0.9800 . ?
C78 H78C 0.9800 . ?
C35A H35C 0.9900 . ?
C35A H35D 0.9900 . ?
C77A H77D 0.9800 . ?
C77A H77E 0.9800 . ?
C77A H77F 0.9800 . ?
C78A H78D 0.9800 . ?
C78A H78E 0.9800 . ?
C78A H78F 0.9800 . ?

loop_
_geom_torsion_atom_site_label_1
_geom_torsion_atom_site_label_2
_geom_torsion_atom_site_label_3
_geom_torsion_atom_site_label_4
_geom_torsion
_geom_torsion_site_symmetry_1
_geom_torsion_site_symmetry_2
_geom_torsion_site_symmetry_3
_geom_torsion_site_symmetry_4
_geom_torsion_publ_flag
N4 Ge2 O1 Ge1 170.15(17) . . . . ?
N3 Ge2 O1 Ge1 -110.84(18) . . . . ?
N1 Ge1 O1 Ge2 -108.09(18) . . . . ?
N2 Ge1 O1 Ge2 172.71(17) . . . . ?
N7 Ge4 O2 Ge3 107.5(2) . . . . ?
N8 Ge4 O2 Ge3 -173.01(19) . . . . ?
N6 Ge3 O2 Ge4 105.3(2) . . . . ?
N5 Ge3 O2 Ge4 -175.59(19) . . . . ?
C32 N4 C49 C54 -90.1(4) . . . . ?
Ge2 N4 C49 C54 101.9(4) . . . . ?
C32 N4 C49 C50 91.8(4) . . . . ?
Ge2 N4 C49 C50 -76.2(4) . . . . ?
C7 N1 C1 C6 -14.2(6) . . . . ?
Ge1 N1 C1 C6 -175.1(3) . . . . ?
C7 N1 C1 C2 159.2(3) . . . . ?
Ge1 N1 C1 C2 -1.7(4) . . . . ?
C31 N3 C37 C38 105.8(4) . . . . ?
Ge2 N3 C37 C38 -95.9(4) . . . . ?
C31 N3 C37 C42 -74.4(5) . . . . ?
Ge2 N3 C37 C42 83.9(4) . . . . ?
C2 N2 C19 C24 -89.7(4) . . . . ?
Ge1 N2 C19 C24 97.6(4) . . . . ?
C2 N2 C19 C20 92.6(5) . . . . ?
Ge1 N2 C19 C20 -80.0(4) . . . . ?
C19 N2 C2 C3 3.5(6) . . . . ?
Ge1 N2 C2 C3 176.6(4) . . . . ?
C19 N2 C2 C1 -170.5(3) . . . . ?
Ge1 N2 C2 C1 2.6(4) . . . . ?
N1 C1 C2 N2 -0.6(5) . . . . ?
C6 C1 C2 N2 173.4(4) . . . . ?
N1 C1 C2 C3 -175.1(4) . . . . ?
C6 C1 C2 C3 -1.1(6) . . . . ?
C67 N5 C61 C66 -5.7(7) . . . . ?
Ge3 N5 C61 C66 179.0(4) . . . . ?
C67 N5 C61 C62 171.5(4) . . . . ?
Ge3 N5 C61 C62 -3.8(4) . . . . ?
C49 N4 C32 C33 10.2(6) . . . . ?
Ge2 N4 C32 C33 178.8(3) . . . . ?
C49 N4 C32 C31 -167.5(3) . . . . ?
Ge2 N4 C32 C31 1.1(4) . . . . ?
C37 N3 C31 C36 -14.9(6) . . . . ?
Ge2 N3 C31 C36 -174.6(3) . . . . ?
C37 N3 C31 C32 160.8(3) . . . . ?
Ge2 N3 C31 C32 1.0(4) . . . . ?
N4 C32 C31 N3 -1.4(5) . . . . ?
C33 C32 C31 N3 -179.3(3) . . . . ?
N4 C32 C31 C36 174.6(4) . . . . ?
C33 C32 C31 C36 -3.3(6) . . . . ?
C20 C19 C24 C23 0.0(6) . . . . ?
N2 C19 C24 C23 -177.6(4) . . . . ?
C20 C19 C24 C25 -178.1(4) . . . . ?
N2 C19 C24 C25 4.3(6) . . . . ?
C54 C49 C50 C51 1.0(6) . . . . ?
N4 C49 C50 C51 179.1(3) . . . . ?
C54 C49 C50 C58 179.0(4) . . . . ?
N4 C49 C50 C58 -2.9(5) . . . . ?
C42 C37 C38 C39 0.9(6) . . . . ?
N3 C37 C38 C39 -179.3(4) . . . . ?
C42 C37 C38 C46 177.5(4) . . . . ?
N3 C37 C38 C46 -2.7(6) . . . . ?
C50 C49 C54 C53 0.6(6) . . . . ?
N4 C49 C54 C53 -177.5(3) . . . . ?
C50 C49 C54 C55 -177.3(3) . . . . ?
N4 C49 C54 C55 4.7(5) . . . . ?
C56 C55 C54 C53 63.4(5) . . . . ?
C57 C55 C54 C53 -60.4(5) . . . . ?
C56 C55 C54 C49 -118.8(4) . . . . ?
C57 C55 C54 C49 117.4(4) . . . . ?
C24 C19 C20 C21 0.6(6) . . . . ?
N2 C19 C20 C21 178.2(4) . . . . ?
C24 C19 C20 C28 -179.0(4) . . . . ?
N2 C19 C20 C28 -1.4(6) . . . . ?
C61 N5 C67 C68 89.1(5) . . . . ?
Ge3 N5 C67 C68 -95.8(4) . . . . ?
C61 N5 C67 C72 -92.6(5) . . . . ?
Ge3 N5 C67 C72 82.5(4) . . . . ?
C19 C24 C23 C22 -0.2(6) . . . . ?
C25 C24 C23 C22 178.0(4) . . . . ?
C1 N1 C7 C12 97.5(4) . . . . ?
Ge1 N1 C7 C12 -102.4(4) . . . . ?
C1 N1 C7 C8 -84.6(5) . . . . ?
Ge1 N1 C7 C8 75.5(4) . . . . ?
C19 C24 C25 C27 -126.6(4) . . . . ?
C23 C24 C25 C27 55.3(5) . . . . ?
C19 C24 C25 C26 109.6(4) . . . . ?
C23 C24 C25 C26 -68.5(5) . . . . ?
C79 N6 C62 C63 15.7(6) . . . . ?
Ge3 N6 C62 C63 179.7(4) . . . . ?
C79 N6 C62 C61 -160.2(3) . . . . ?
Ge3 N6 C62 C61 3.8(4) . . . . ?
N5 C61 C62 N6 0.1(5) . . . . ?
C66 C61 C62 N6 177.5(4) . . . . ?
N5 C61 C62 C63 -176.1(4) . . . . ?
C66 C61 C62 C63 1.3(6) . . . . ?
N4 C32 C33 C34 -157.5(4) . . . . ?
C31 C32 C33 C34 20.2(6) . . . . ?
C38 C37 C42 C41 -0.1(6) . . . . ?
N3 C37 C42 C41 -179.9(4) . . . . ?
C38 C37 C42 C43 179.8(4) . . . . ?
N3 C37 C42 C43 -0.1(6) . . . . ?
C8 C7 C12 C11 0.9(6) . . . . ?
N1 C7 C12 C11 178.7(4) . . . . ?
C8 C7 C12 C16 180.0(4) . . . . ?
N1 C7 C12 C16 -2.2(6) . . . . ?
C21 C20 C28 C29 -52.7(6) . . . . ?
C19 C20 C28 C29 126.9(5) . . . . ?
C21 C20 C28 C30 70.6(6) . . . . ?
C19 C20 C28 C30 -109.7(5) . . . . ?
C19 C20 C21 C22 -1.2(7) . . . . ?
C28 C20 C21 C22 178.5(4) . . . . ?
C72 C67 C68 C69 -2.4(6) . . . . ?
N5 C67 C68 C69 175.8(4) . . . . ?
C72 C67 C68 C73 174.0(4) . . . . ?
N5 C67 C68 C73 -7.8(6) . . . . ?
C91 N7 C97 C98 86.9(5) . . . . ?
Ge4 N7 C97 C98 -75.6(5) . . . . ?
C91 N7 C97 C102 -94.6(5) . . . . ?
Ge4 N7 C97 C102 102.9(4) . . . . ?
C37 C38 C39 C40 -0.7(7) . . . . ?
C46 C38 C39 C40 -177.3(4) . . . . ?
C51 C50 C58 C60 78.4(5) . . . . ?
C49 C50 C58 C60 -99.6(5) . . . . ?
C51 C50 C58 C59 -47.2(6) . . . . ?
C49 C50 C58 C59 134.8(4) . . . . ?
C69 C68 C73 C74 -58.4(5) . . . . ?
C67 C68 C73 C74 125.4(4) . . . . ?
C69 C68 C73 C75 65.2(5) . . . . ?
C67 C68 C73 C75 -111.0(4) . . . . ?
N1 C1 C6 C5 -179.1(5) . . . . ?
C2 C1 C6 C5 7.7(7) . . . . ?
C12 C7 C8 C9 -0.4(6) . . . . ?
N1 C7 C8 C9 -178.3(4) . . . . ?
C12 C7 C8 C13 179.3(4) . . . . ?
N1 C7 C8 C13 1.4(6) . . . . ?
C7 C8 C9 C10 -0.2(7) . . . . ?
C13 C8 C9 C10 -179.9(5) . . . . ?
C49 C54 C53 C52 -1.8(6) . . . . ?
C55 C54 C53 C52 176.1(4) . . . . ?
C98 C97 C102 C101 -0.1(7) . . . . ?
N7 C97 C102 C101 -178.6(4) . . . . ?
C98 C97 C102 C103 178.4(5) . . . . ?
N7 C97 C102 C103 -0.1(7) . . . . ?
C89 C88 C80 C81 58.7(6) . . . . ?
C90 C88 C80 C81 -65.2(6) . . . . ?
C89 C88 C80 C79 -122.5(5) . . . . ?
C90 C88 C80 C79 113.6(5) . . . . ?
C7 C12 C11 C10 -0.8(6) . . . . ?
C16 C12 C11 C10 -179.9(4) . . . . ?
C92 N8 C109 C110 93.7(5) . . . . ?
Ge4 N8 C109 C110 -96.7(5) . . . . ?
C92 N8 C109 C114 -88.8(5) . . . . ?
Ge4 N8 C109 C114 80.8(5) . . . . ?
C8 C9 C10 C11 0.3(7) . . . . ?
C12 C11 C10 C9 0.2(7) . . . . ?
C7 C12 C16 C18 130.6(4) . . . . ?
C11 C12 C16 C18 -50.3(5) . . . . ?
C7 C12 C16 C17 -104.4(4) . . . . ?
C11 C12 C16 C17 74.7(5) . . . . ?
C49 C50 C51 C52 -1.5(6) . . . . ?
C58 C50 C51 C52 -179.5(4) . . . . ?
C114 C109 C110 C111 -0.2(7) . . . . ?
N8 C109 C110 C111 177.2(4) . . . . ?
C114 C109 C110 C118 176.5(4) . . . . ?
N8 C109 C110 C118 -6.1(7) . . . . ?
C120 C118 C110 C111 -55.0(6) . . . . ?
C119 C118 C110 C111 68.2(6) . . . . ?
C120 C118 C110 C109 128.3(5) . . . . ?
C119 C118 C110 C109 -108.4(5) . . . . ?
C81 C80 C79 C84 -3.3(7) . . . . ?
C88 C80 C79 C84 177.8(4) . . . . ?
C81 C80 C79 N6 174.5(4) . . . . ?
C88 C80 C79 N6 -4.4(6) . . . . ?
C62 N6 C79 C80 -94.8(5) . . . . ?
Ge3 N6 C79 C80 102.8(4) . . . . ?
C62 N6 C79 C84 83.1(5) . . . . ?
Ge3 N6 C79 C84 -79.4(4) . . . . ?
C20 C21 C22 C23 1.0(7) . . . . ?
C24 C23 C22 C21 -0.3(7) . . . . ?
C68 C67 C72 C71 2.1(6) . . . . ?
N5 C67 C72 C71 -176.1(4) . . . . ?
C68 C67 C72 C76 -177.5(4) . . . . ?
N5 C67 C72 C76 4.3(6) . . . . ?
C39 C38 C46 C47 -50.5(6) . . . . ?
C37 C38 C46 C47 133.0(4) . . . . ?
C39 C38 C46 C48 73.2(6) . . . . ?
C37 C38 C46 C48 -103.3(5) . . . . ?
C80 C79 C84 C83 3.2(7) . . . . ?
N6 C79 C84 C83 -174.6(4) . . . . ?
C80 C79 C84 C85 -173.6(4) . . . . ?
N6 C79 C84 C85 8.5(6) . . . . ?
C79 C80 C81 C82 0.6(7) . . . . ?
C88 C80 C81 C82 179.5(5) . . . . ?
C109 N8 C92 C93 -6.8(7) . . . . ?
Ge4 N8 C92 C93 -177.0(4) . . . . ?
C109 N8 C92 C91 168.1(4) . . . . ?
Ge4 N8 C92 C91 -2.1(5) . . . . ?
C50 C51 C52 C53 0.3(7) . . . . ?
C54 C53 C52 C51 1.4(7) . . . . ?
C67 C68 C69 C70 1.6(7) . . . . ?
C73 C68 C69 C70 -174.9(4) . . . . ?
C41 C42 C43 C44 69.7(5) . . . . ?
C37 C42 C43 C44 -110.1(5) . . . . ?
C41 C42 C43 C45 -55.1(6) . . . . ?
C37 C42 C43 C45 125.1(5) . . . . ?
C97 N7 C91 C96 13.5(6) . . . . ?
Ge4 N7 C91 C96 176.8(4) . . . . ?
C97 N7 C91 C92 -162.3(4) . . . . ?
Ge4 N7 C91 C92 1.1(4) . . . . ?
N8 C92 C91 N7 0.7(5) . . . . ?
C93 C92 C91 N7 176.0(4) . . . . ?
N8 C92 C91 C96 -175.4(4) . . . . ?
C93 C92 C91 C96 -0.1(7) . . . . ?
C38 C39 C40 C41 -0.5(7) . . . . ?
C39 C40 C41 C42 1.4(7) . . . . ?
C37 C42 C41 C40 -1.1(6) . . . . ?
C43 C42 C41 C40 179.1(4) . . . . ?
C66 C65 C64 C63 -49.4(7) . . . . ?
N3 C31 C36 C35 -177.3(8) . . . . ?
C32 C31 C36 C35 7.2(9) . . . . ?
N3 C31 C36 C35A 146.2(15) . . . . ?
C32 C31 C36 C35A -29.3(15) . . . . ?
C109 C110 C111 C112 0.1(8) . . . . ?
C118 C110 C111 C112 -176.7(5) . . . . ?
C101 C102 C103 C105 49.8(7) . . . . ?
C97 C102 C103 C105 -128.6(5) . . . . ?
C101 C102 C103 C104 -73.1(6) . . . . ?
C97 C102 C103 C104 108.5(6) . . . . ?
C110 C109 C114 C113 0.0(7) . . . . ?
N8 C109 C114 C113 -177.4(4) . . . . ?
C110 C109 C114 C115 -179.6(5) . . . . ?
N8 C109 C114 C115 3.0(7) . . . . ?
N5 C61 C66 C65 157.7(5) . . . . ?
C62 C61 C66 C65 -19.4(7) . . . . ?
C64 C65 C66 C61 43.9(7) . . . . ?
C80 C81 C82 C83 2.1(8) . . . . ?
C83 C84 C85 C87 56.4(8) . . . . ?
C79 C84 C85 C87 -126.9(6) . . . . ?
C83 C84 C85 C86 -68.7(6) . . . . ?
C79 C84 C85 C86 108.0(6) . . . . ?
C7 C8 C13 C14 120.1(5) . . . . ?
C9 C8 C13 C14 -60.2(7) . . . . ?
C7 C8 C13 C15 -114.8(5) . . . . ?
C9 C8 C13 C15 64.8(5) . . . . ?
N8 C92 C93 C94 -170.2(6) . . . . ?
C91 C92 C93 C94 15.1(8) . . . . ?
C32 C33 C34 C35A -2.3(19) . . . . ?
C32 C33 C34 C35 -39.5(8) . . . . ?
N6 C62 C63 C64 175.6(5) . . . . ?
C61 C62 C63 C64 -8.8(8) . . . . ?
C65 C64 C63 C62 33.3(8) . . . . ?
C71 C72 C76 C77 -88.8(10) . . . . ?
C67 C72 C76 C77 90.8(10) . . . . ?
C71 C72 C76 C78A 69.7(11) . . . . ?
C67 C72 C76 C78A -110.7(10) . . . . ?
C71 C72 C76 C77A -61.0(12) . . . . ?
C67 C72 C76 C77A 118.6(11) . . . . ?
C71 C72 C76 C78 31.7(12) . . . . ?
C67 C72 C76 C78 -148.7(12) . . . . ?
C67 C72 C71 C70 -1.0(7) . . . . ?
C76 C72 C71 C70 178.6(4) . . . . ?
N7 C91 C96 C95 179.2(6) . . . . ?
C92 C91 C96 C95 -5.3(9) . . . . ?
C81 C82 C83 C84 -2.2(8) . . . . ?
C79 C84 C83 C82 -0.4(8) . . . . ?
C85 C84 C83 C82 176.4(5) . . . . ?
C102 C97 C98 C99 0.1(7) . . . . ?
N7 C97 C98 C99 178.6(5) . . . . ?
C102 C97 C98 C106 179.5(5) . . . . ?
N7 C97 C98 C106 -2.0(7) . . . . ?
C109 C114 C113 C112 0.3(8) . . . . ?
C115 C114 C113 C112 179.9(5) . . . . ?
N2 C2 C3 C4 163.7(4) . . . . ?
C1 C2 C3 C4 -22.5(6) . . . . ?
C68 C69 C70 C71 -0.5(7) . . . . ?
C72 C71 C70 C69 0.2(7) . . . . ?
C114 C113 C112 C111 -0.5(9) . . . . ?
C110 C111 C112 C113 0.3(9) . . . . ?
C97 C102 C101 C100 0.9(8) . . . . ?
C103 C102 C101 C100 -177.6(5) . . . . ?
C97 C98 C99 C100 -0.9(9) . . . . ?
C106 C98 C99 C100 179.7(6) . . . . ?
C2 C3 C4 C5 39.3(8) . . . . ?
C99 C98 C106 C108 -58.0(8) . . . . ?
C97 C98 C106 C108 122.6(6) . . . . ?
C99 C98 C106 C107 67.5(8) . . . . ?
C97 C98 C106 C107 -111.9(7) . . . . ?
C113 C114 C115 C117 59.9(7) . . . . ?
C109 C114 C115 C117 -120.6(6) . . . . ?
C113 C114 C115 C116 -66.0(7) . . . . ?
C109 C114 C115 C116 113.6(7) . . . . ?
C92 C93 C94 C95 -24.6(11) . . . . ?
C3 C4 C5 C6 -32.9(10) . . . . ?
C1 C6 C5 C4 9.7(10) . . . . ?
C91 C96 C95 C94 -4.3(13) . . . . ?
C93 C94 C95 C96 19.0(13) . . . . ?
C31 C36 C35 C34 -27.6(13) . . . . ?
C33 C34 C35 C36 43.0(12) . . . . ?
C98 C99 C100 C101 1.7(10) . . . . ?
C102 C101 C100 C99 -1.7(10) . . . . ?
C33 C34 C35A C36 -30(3) . . . . ?
C31 C36 C35A C34 45(3) . . . . ?
